data_7121881
loop_
_publ_author_name
'Zhao, Hui'
'Klemmer, Lukas'
'Cowley, Michael J.'
'Majumdar, Moumita'
'Huch, Volker'
'Zimmer, Michael'
'Scheschkewitz, David'

_publ_section_title
;
 Phenylene-bridged cross-conjugated 1,2,3-trisilacyclopentadienes.
;
_journal_issue 60
_journal_name_full 'Chemical communications (Cambridge, England)'
_journal_page_first 8399
_journal_page_last 8402
_journal_paper_doi 10.1039/c8cc03297a
_journal_volume 54
_journal_year 2018
_chemical_formula_moiety 'C74 H102 Si3'
_chemical_formula_sum 'C74 H102 Si3'
_chemical_formula_weight 1075.82
_chemical_properties_physical Air-sensitive,Moisture-sensitive
_space_group_crystal_system triclinic
_space_group_IT_number 2
_space_group_name_Hall '-P 1'
_space_group_name_H-M_alt 'P -1'
_symmetry_space_group_name_Hall '-P 1'
_symmetry_space_group_name_H-M 'P -1'
_atom_sites_solution_hydrogens geom
_audit_creation_method SHELXL-2014/6
_audit_update_record
;
2018-04-05 deposited with the CCDC.
2018-06-25 downloaded from the CCDC.
;
_cell_angle_alpha 110.122(5)
_cell_angle_beta 100.632(10)
_cell_angle_gamma 100.340(10)
_cell_formula_units_Z 4
_cell_length_a 18.411(4)
_cell_length_b 20.736(5)
_cell_length_c 22.030(5)
_cell_measurement_reflns_used 1218
_cell_measurement_temperature 163(2)
_cell_measurement_theta_max 15.63
_cell_measurement_theta_min 2.55
_cell_volume 7488(3)
_computing_cell_refinement 'Bruker SAINT'
_computing_data_collection 'Bruker APEX2'
_computing_data_reduction 'Bruker SAINT'
_computing_molecular_graphics 'Bruker SHELXTL'
_computing_publication_material 'Bruker SHELXTL'
_computing_structure_refinement 'SHELXL-2014/6 (Sheldrick, 2014)'
_computing_structure_solution 'SHELXS-97 (Sheldrick 2008)'
_diffrn_ambient_temperature 163(2)
_diffrn_measured_fraction_theta_full 0.971
_diffrn_measured_fraction_theta_max 0.959
_diffrn_measurement_device_type 'Bruker APEX-II CCD'
_diffrn_measurement_method '\f and \w scans'
_diffrn_radiation_type MoK\a
_diffrn_radiation_wavelength 0.71073
_diffrn_reflns_av_R_equivalents 0.1472
_diffrn_reflns_av_unetI/netI 0.2542
_diffrn_reflns_Laue_measured_fraction_full 0.971
_diffrn_reflns_Laue_measured_fraction_max 0.959
_diffrn_reflns_limit_h_max 22
_diffrn_reflns_limit_h_min -23
_diffrn_reflns_limit_k_max 25
_diffrn_reflns_limit_k_min -25
_diffrn_reflns_limit_l_max 27
_diffrn_reflns_limit_l_min -27
_diffrn_reflns_number 105345
_diffrn_reflns_point_group_measured_fraction_full 0.971
_diffrn_reflns_point_group_measured_fraction_max 0.959
_diffrn_reflns_theta_full 25.242
_diffrn_reflns_theta_max 26.401
_diffrn_reflns_theta_min 1.021
_exptl_absorpt_coefficient_mu 0.099
_exptl_absorpt_correction_T_max 0.7454
_exptl_absorpt_correction_T_min 0.6885
_exptl_absorpt_correction_type multi-scan
_exptl_absorpt_process_details 'SADABS 2014/4'
_exptl_crystal_colour red
_exptl_crystal_density_diffrn 0.954
_exptl_crystal_description block
_exptl_crystal_F_000 2352
_exptl_crystal_recrystallization_method 'Re-crystallisation from solvent'
_exptl_crystal_size_max 0.42
_exptl_crystal_size_mid 0.33
_exptl_crystal_size_min 0.25
_refine_diff_density_max 1.571
_refine_diff_density_min -0.408
_refine_diff_density_rms 0.130
_refine_ls_extinction_method none
_refine_ls_goodness_of_fit_ref 1.429
_refine_ls_hydrogen_treatment constr
_refine_ls_matrix_type full
_refine_ls_number_parameters 1493
_refine_ls_number_reflns 29453
_refine_ls_number_restraints 1056
_refine_ls_restrained_S_all 1.417
_refine_ls_R_factor_all 0.2929
_refine_ls_R_factor_gt 0.1252
_refine_ls_shift/su_max 0.827
_refine_ls_shift/su_mean 0.018
_refine_ls_structure_factor_coef Fsqd
_refine_ls_weighting_details 'w=1/[\s^2^(Fo^2^)+(0.1000P)^2^] where P=(Fo^2^+2Fc^2^)/3'
_refine_ls_weighting_scheme calc
_refine_ls_wR_factor_gt 0.3226
_refine_ls_wR_factor_ref 0.3637
_reflns_Friedel_coverage 0.000
_reflns_number_gt 10188
_reflns_number_total 29453
_reflns_threshold_expression 'I > 2\s(I)'
_cod_data_source_file c8cc03297a2.cif
_cod_data_source_block sh3605a
_cod_depositor_comments 'Adding full bibliography for 7121879--7121881.cif.'
_cod_database_code 7121881
_shelx_space_group_comment
; 
The symmetry employed for this shelxl refinement is uniquely defined 
by the following loop, which should always be used as a source of 
symmetry information in preference to the above space-group names. 
They are only intended as comments. 
;
_shelxl_version_number 2014/6

loop_
_space_group_symop_operation_xyz
'x, y, z'
'-x, -y, -z'

loop_
_atom_site_label
_atom_site_type_symbol
_atom_site_fract_x
_atom_site_fract_y
_atom_site_fract_z
_atom_site_U_iso_or_equiv
_atom_site_adp_type
_atom_site_occupancy
_atom_site_site_symmetry_order
_atom_site_calc_flag
_atom_site_refinement_flags_posn
_atom_site_refinement_flags_adp
_atom_site_refinement_flags_occupancy
_atom_site_disorder_assembly
_atom_site_disorder_group
Si1 Si 0.28587(12) 0.73099(10) 0.37950(11) 0.0409(6) Uani 1 1 d . . . . .
Si2 Si 0.38122(13) 0.70046(11) 0.42765(10) 0.0455(6) Uani 1 1 d . . . . .
Si3 Si 0.31014(12) 0.66424(10) 0.49794(10) 0.0352(5) Uani 1 1 d . . . . .
C1 C 0.2012(4) 0.6899(3) 0.4024(4) 0.0396(19) Uani 1 1 d . . . . .
C2 C 0.2111(4) 0.6696(3) 0.4567(3) 0.0357(18) Uani 1 1 d . . . . .
C3 C 0.1242(4) 0.6791(4) 0.3594(4) 0.041(2) Uani 1 1 d . . . . .
C4 C 0.0805(5) 0.7283(4) 0.3762(5) 0.064(3) Uani 1 1 d . . . . .
H4 H 0.1009 0.7697 0.4164 0.077 Uiso 1 1 calc R U . . .
C5 C 0.0100(6) 0.7188(5) 0.3370(5) 0.079(3) Uani 1 1 d . . . . .
H5 H -0.0181 0.7531 0.3499 0.094 Uiso 1 1 calc R U . . .
C6 C -0.0209(5) 0.6583(5) 0.2776(5) 0.069(3) Uani 1 1 d . . . . .
H6 H -0.0704 0.6508 0.2500 0.083 Uiso 1 1 calc R U . . .
C7 C 0.0214(6) 0.6091(5) 0.2594(5) 0.079(3) Uani 1 1 d . . . . .
H7 H 0.0015 0.5680 0.2188 0.095 Uiso 1 1 calc R U . . .
C8 C 0.0936(5) 0.6204(5) 0.3014(4) 0.065(3) Uani 1 1 d . . . . .
H8 H 0.1220 0.5862 0.2890 0.078 Uiso 1 1 calc R U . . .
C9 C 0.1382(4) 0.6378(4) 0.4689(4) 0.0395(19) Uani 1 1 d . . . . .
C10 C 0.0982(5) 0.6808(4) 0.5035(4) 0.052(2) Uani 1 1 d . . . . .
H10 H 0.1203 0.7307 0.5246 0.062 Uiso 1 1 calc R U . . .
C11 C 0.0269(5) 0.6525(5) 0.5080(4) 0.060(2) Uani 1 1 d . . . . .
H11 H 0.0013 0.6833 0.5334 0.073 Uiso 1 1 calc R U . . .
C12 C -0.0081(5) 0.5810(5) 0.4767(4) 0.059(2) Uani 1 1 d . . . . .
H12 H -0.0580 0.5622 0.4792 0.071 Uiso 1 1 calc R U . . .
C13 C 0.0303(5) 0.5376(4) 0.4420(4) 0.053(2) Uani 1 1 d . . . . .
H13 H 0.0070 0.4879 0.4197 0.064 Uiso 1 1 calc R U . . .
C14 C 0.1029(5) 0.5652(4) 0.4389(4) 0.046(2) Uani 1 1 d . . . . .
H14 H 0.1294 0.5337 0.4157 0.056 Uiso 1 1 calc R U . . .
C15 C 0.2579(4) 0.7557(4) 0.3050(4) 0.0432(19) Uani 1 1 d . U . . .
C16 C 0.2460(4) 0.8234(4) 0.3141(4) 0.0432(19) Uani 1 1 d . U . . .
C17 C 0.2269(5) 0.8413(4) 0.2596(4) 0.053(2) Uani 1 1 d . U . . .
H17 H 0.2195 0.8872 0.2664 0.064 Uiso 1 1 calc R U . . .
C18 C 0.2183(6) 0.7930(5) 0.1945(4) 0.069(3) Uani 1 1 d . U . . .
C19 C 0.2272(5) 0.7265(4) 0.1862(4) 0.067(3) Uani 1 1 d . U . . .
H19 H 0.2193 0.6925 0.1421 0.081 Uiso 1 1 calc R U . . .
C20 C 0.2472(5) 0.7071(4) 0.2397(4) 0.049(2) Uani 1 1 d . U . . .
C21 C 0.2546(4) 0.8803(4) 0.3838(3) 0.0425(18) Uani 1 1 d . U . . .
H21 H 0.2665 0.8588 0.4175 0.051 Uiso 1 1 calc R U . . .
C22 C 0.1809(4) 0.9024(4) 0.3891(4) 0.058(2) Uani 1 1 d . U . . .
H22A H 0.1877 0.9365 0.4348 0.087 Uiso 1 1 calc R U . . .
H22B H 0.1392 0.8604 0.3787 0.087 Uiso 1 1 calc R U . . .
H22C H 0.1683 0.9247 0.3573 0.087 Uiso 1 1 calc R U . . .
C23 C 0.3200(4) 0.9449(4) 0.4018(4) 0.055(2) Uani 1 1 d . U . . .
H23A H 0.3081 0.9694 0.3718 0.083 Uiso 1 1 calc R U . . .
H23B H 0.3669 0.9299 0.3969 0.083 Uiso 1 1 calc R U . . .
H23C H 0.3276 0.9773 0.4483 0.083 Uiso 1 1 calc R U . . .
C24 C 0.1960(7) 0.8146(5) 0.1337(5) 0.095(3) Uani 1 1 d . U . . .
H24 H 0.1833 0.8614 0.1507 0.114 Uiso 1 1 calc R U . . .
C25 C 0.2666(7) 0.8256(7) 0.1084(6) 0.137(5) Uani 1 1 d . U . . .
H25A H 0.2844 0.7822 0.0970 0.205 Uiso 1 1 calc R U . . .
H25B H 0.3072 0.8653 0.1433 0.205 Uiso 1 1 calc R U . . .
H25C H 0.2539 0.8363 0.0683 0.205 Uiso 1 1 calc R U . . .
C26 C 0.1263(8) 0.7613(7) 0.0809(6) 0.145(5) Uani 1 1 d . U . . .
H26A H 0.1425 0.7297 0.0444 0.218 Uiso 1 1 calc R U . . .
H26B H 0.0934 0.7865 0.0633 0.218 Uiso 1 1 calc R U . . .
H26C H 0.0979 0.7331 0.1008 0.218 Uiso 1 1 calc R U . . .
C27 C 0.2572(5) 0.6328(4) 0.2263(4) 0.056(2) Uani 1 1 d . U . . .
H27 H 0.2528 0.6225 0.2668 0.067 Uiso 1 1 calc R U . . .
C28 C 0.3370(5) 0.6306(5) 0.2184(5) 0.082(3) Uani 1 1 d . U . . .
H28A H 0.3444 0.6433 0.1806 0.124 Uiso 1 1 calc R U . . .
H28B H 0.3429 0.5824 0.2098 0.124 Uiso 1 1 calc R U . . .
H28C H 0.3752 0.6644 0.2596 0.124 Uiso 1 1 calc R U . . .
C29 C 0.1953(5) 0.5745(4) 0.1658(4) 0.077(3) Uani 1 1 d . U . . .
H29A H 0.2063 0.5751 0.1241 0.115 Uiso 1 1 calc R U . . .
H29B H 0.1450 0.5833 0.1673 0.115 Uiso 1 1 calc R U . . .
H29C H 0.1951 0.5279 0.1676 0.115 Uiso 1 1 calc R U . . .
C30 C 0.4875(4) 0.7407(4) 0.4461(3) 0.0405(18) Uani 1 1 d . U . . .
C31 C 0.5249(4) 0.8124(4) 0.4939(4) 0.0409(18) Uani 1 1 d . U . . .
C32 C 0.6001(4) 0.8419(4) 0.5010(4) 0.0455(19) Uani 1 1 d . U . . .
H32 H 0.6230 0.8893 0.5328 0.055 Uiso 1 1 calc R U . . .
C33 C 0.6450(4) 0.8065(4) 0.4643(4) 0.0455(19) Uani 1 1 d . U . . .
C34 C 0.6089(4) 0.7358(4) 0.4200(4) 0.047(2) Uani 1 1 d . U . . .
H34 H 0.6384 0.7087 0.3959 0.056 Uiso 1 1 calc R U . . .
C35 C 0.5329(4) 0.7036(4) 0.4095(4) 0.0422(19) Uani 1 1 d . U . . .
C36 C 0.4812(5) 0.8566(4) 0.5380(4) 0.0473(19) Uani 1 1 d . U . . .
H36 H 0.4327 0.8235 0.5351 0.057 Uiso 1 1 calc R U . . .
C37 C 0.4599(5) 0.9113(4) 0.5123(5) 0.069(3) Uani 1 1 d . U . . .
H37A H 0.5065 0.9435 0.5133 0.103 Uiso 1 1 calc R U . . .
H37B H 0.4319 0.9387 0.5408 0.103 Uiso 1 1 calc R U . . .
H37C H 0.4274 0.8873 0.4662 0.103 Uiso 1 1 calc R U . . .
C38 C 0.5269(5) 0.8925(4) 0.6113(4) 0.059(2) Uani 1 1 d . U . . .
H38A H 0.5684 0.9328 0.6170 0.088 Uiso 1 1 calc R U . . .
H38B H 0.5488 0.8582 0.6248 0.088 Uiso 1 1 calc R U . . .
H38C H 0.4932 0.9095 0.6392 0.088 Uiso 1 1 calc R U . . .
C39 C 0.7282(5) 0.8420(4) 0.4719(4) 0.056(2) Uani 1 1 d . U . . .
H39 H 0.7498 0.8050 0.4440 0.067 Uiso 1 1 calc R U . . .
C40 C 0.7769(5) 0.8702(5) 0.5441(4) 0.081(3) Uani 1 1 d . U . . .
H40A H 0.7641 0.9131 0.5709 0.121 Uiso 1 1 calc R U . . .
H40B H 0.8312 0.8819 0.5451 0.121 Uiso 1 1 calc R U . . .
H40C H 0.7667 0.8338 0.5626 0.121 Uiso 1 1 calc R U . . .
C41 C 0.7338(5) 0.9013(4) 0.4462(5) 0.076(3) Uani 1 1 d . U . . .
H41A H 0.7085 0.8814 0.3980 0.113 Uiso 1 1 calc R U . . .
H41B H 0.7878 0.9246 0.4540 0.113 Uiso 1 1 calc R U . . .
H41C H 0.7087 0.9362 0.4699 0.113 Uiso 1 1 calc R U . . .
C42 C 0.5010(4) 0.6267(4) 0.3591(4) 0.0459(19) Uani 1 1 d . U . . .
H42 H 0.4441 0.6139 0.3513 0.055 Uiso 1 1 calc R U . . .
C43 C 0.5330(5) 0.5770(4) 0.3884(4) 0.067(3) Uani 1 1 d . U . . .
H43A H 0.5169 0.5284 0.3542 0.100 Uiso 1 1 calc R U . . .
H43B H 0.5134 0.5778 0.4271 0.100 Uiso 1 1 calc R U . . .
H43C H 0.5890 0.5932 0.4028 0.100 Uiso 1 1 calc R U . . .
C44 C 0.5180(5) 0.6164(4) 0.2928(4) 0.064(2) Uani 1 1 d . U . . .
H44A H 0.5731 0.6222 0.2980 0.096 Uiso 1 1 calc R U . . .
H44B H 0.5022 0.6519 0.2771 0.096 Uiso 1 1 calc R U . . .
H44C H 0.4899 0.5685 0.2600 0.096 Uiso 1 1 calc R U . . .
C45 C 0.3702(4) 0.7272(3) 0.5862(3) 0.0363(17) Uani 1 1 d . U . . .
C46 C 0.3476(4) 0.7849(4) 0.6285(3) 0.0429(18) Uani 1 1 d . U . . .
C47 C 0.3961(5) 0.8266(4) 0.6937(4) 0.055(2) Uani 1 1 d . U . . .
H47 H 0.3819 0.8662 0.7213 0.066 Uiso 1 1 calc R U . . .
C48 C 0.4616(6) 0.8129(4) 0.7186(4) 0.063(2) Uani 1 1 d . U . . .
C49 C 0.4840(5) 0.7577(4) 0.6776(4) 0.056(2) Uani 1 1 d . U . . .
H49 H 0.5306 0.7481 0.6942 0.067 Uiso 1 1 calc R U . . .
C50 C 0.4393(4) 0.7149(4) 0.6116(4) 0.0426(18) Uani 1 1 d . U . . .
C51 C 0.2757(4) 0.8055(4) 0.6064(3) 0.0449(19) Uani 1 1 d . U . . .
H51 H 0.2429 0.7647 0.5647 0.054 Uiso 1 1 calc R U . . .
C52 C 0.2285(5) 0.8181(4) 0.6578(4) 0.069(3) Uani 1 1 d . U . . .
H52A H 0.2215 0.7780 0.6720 0.104 Uiso 1 1 calc R U . . .
H52B H 0.1784 0.8221 0.6374 0.104 Uiso 1 1 calc R U . . .
H52C H 0.2555 0.8622 0.6968 0.104 Uiso 1 1 calc R U . . .
C53 C 0.2930(5) 0.8701(4) 0.5884(4) 0.065(2) Uani 1 1 d . U . . .
H53A H 0.3320 0.9089 0.6257 0.098 Uiso 1 1 calc R U . . .
H53B H 0.2461 0.8854 0.5796 0.098 Uiso 1 1 calc R U . . .
H53C H 0.3119 0.8576 0.5482 0.098 Uiso 1 1 calc R U . . .
C54A C 0.5100(14) 0.8616(7) 0.7859(9) 0.093(4) Uani 0.676(17) 1 d D U P A 1
H54A H 0.4662 0.8733 0.8043 0.112 Uiso 0.676(17) 1 calc R U P A 1
C55A C 0.5352(12) 0.8280(8) 0.8321(7) 0.100(5) Uani 0.676(17) 1 d D U P A 1
H55A H 0.5669 0.8648 0.8751 0.149 Uiso 0.676(17) 1 calc R U P A 1
H55B H 0.4903 0.8011 0.8391 0.149 Uiso 0.676(17) 1 calc R U P A 1
H55C H 0.5653 0.7956 0.8127 0.149 Uiso 0.676(17) 1 calc R U P A 1
C56A C 0.5449(12) 0.9357(7) 0.7944(8) 0.091(4) Uani 0.676(17) 1 d D U P A 1
H56A H 0.5789 0.9619 0.8397 0.136 Uiso 0.676(17) 1 calc R U P A 1
H56B H 0.5043 0.9592 0.7874 0.136 Uiso 0.676(17) 1 calc R U P A 1
H56C H 0.5744 0.9347 0.7615 0.136 Uiso 0.676(17) 1 calc R U P A 1
C54B C 0.530(3) 0.8594(15) 0.7928(18) 0.095(4) Uani 0.324(17) 1 d D U P A 2
H54B H 0.5832 0.8545 0.8003 0.114 Uiso 0.324(17) 1 calc R U P A 2
C55B C 0.482(2) 0.8553(16) 0.8394(13) 0.098(5) Uani 0.324(17) 1 d D U P A 2
H55D H 0.4751 0.8087 0.8425 0.147 Uiso 0.324(17) 1 calc R U P A 2
H55E H 0.5073 0.8928 0.8839 0.147 Uiso 0.324(17) 1 calc R U P A 2
H55F H 0.4317 0.8618 0.8227 0.147 Uiso 0.324(17) 1 calc R U P A 2
C56B C 0.511(2) 0.9291(14) 0.8166(17) 0.101(5) Uani 0.324(17) 1 d D U P A 2
H56D H 0.5509 0.9625 0.8568 0.151 Uiso 0.324(17) 1 calc R U P A 2
H56E H 0.4614 0.9228 0.8274 0.151 Uiso 0.324(17) 1 calc R U P A 2
H56F H 0.5079 0.9479 0.7813 0.151 Uiso 0.324(17) 1 calc R U P A 2
C57 C 0.4735(4) 0.6569(4) 0.5721(4) 0.049(2) Uani 1 1 d . U . . .
H57 H 0.4444 0.6391 0.5239 0.059 Uiso 1 1 calc R U . . .
C58 C 0.4625(5) 0.5926(4) 0.5926(4) 0.061(2) Uani 1 1 d . U . . .
H58A H 0.4839 0.5564 0.5654 0.091 Uiso 1 1 calc R U . . .
H58B H 0.4077 0.5724 0.5853 0.091 Uiso 1 1 calc R U . . .
H58C H 0.4889 0.6081 0.6401 0.091 Uiso 1 1 calc R U . . .
C59 C 0.5574(4) 0.6835(4) 0.5757(4) 0.057(2) Uani 1 1 d . U . . .
H59A H 0.5646 0.7264 0.5656 0.086 Uiso 1 1 calc R U . . .
H59B H 0.5726 0.6465 0.5430 0.086 Uiso 1 1 calc R U . . .
H59C H 0.5889 0.6949 0.6209 0.086 Uiso 1 1 calc R U . . .
C60 C 0.2844(4) 0.5695(3) 0.4969(3) 0.0394(18) Uani 1 1 d . U . . .
C61 C 0.2564(4) 0.5585(4) 0.5493(4) 0.0407(18) Uani 1 1 d . U . . .
C62 C 0.2406(4) 0.4910(4) 0.5522(4) 0.055(2) Uani 1 1 d . U . . .
H62 H 0.2224 0.4852 0.5881 0.066 Uiso 1 1 calc R U . . .
C63 C 0.2510(5) 0.4325(4) 0.5033(5) 0.058(2) Uani 1 1 d . U . . .
C64 C 0.2766(4) 0.4426(4) 0.4507(4) 0.055(2) Uani 1 1 d . U . . .
H64 H 0.2835 0.4028 0.4169 0.066 Uiso 1 1 calc R U . . .
C65 C 0.2924(4) 0.5088(4) 0.4456(4) 0.0419(18) Uani 1 1 d . U . . .
C66 C 0.2420(4) 0.6169(4) 0.6071(4) 0.0477(19) Uani 1 1 d . U . . .
H66 H 0.2476 0.6608 0.5971 0.057 Uiso 1 1 calc R U . . .
C67 C 0.3012(5) 0.6346(4) 0.6739(4) 0.066(2) Uani 1 1 d . U . . .
H67A H 0.3019 0.5908 0.6814 0.099 Uiso 1 1 calc R U . . .
H67B H 0.2870 0.6679 0.7108 0.099 Uiso 1 1 calc R U . . .
H67C H 0.3521 0.6564 0.6720 0.099 Uiso 1 1 calc R U . . .
C68 C 0.1618(5) 0.5968(4) 0.6148(4) 0.059(2) Uani 1 1 d . U . . .
H68A H 0.1241 0.5850 0.5723 0.089 Uiso 1 1 calc R U . . .
H68B H 0.1536 0.6370 0.6500 0.089 Uiso 1 1 calc R U . . .
H68C H 0.1559 0.5554 0.6272 0.089 Uiso 1 1 calc R U . . .
C69 C 0.2357(5) 0.3586(4) 0.5060(5) 0.077(3) Uani 1 1 d . U . . .
H69 H 0.2816 0.3401 0.5005 0.092 Uiso 1 1 calc R U . . .
C70 C 0.2196(6) 0.3580(5) 0.5721(6) 0.099(3) Uani 1 1 d . U . . .
H70A H 0.2657 0.3850 0.6092 0.149 Uiso 1 1 calc R U . . .
H70B H 0.2055 0.3087 0.5687 0.149 Uiso 1 1 calc R U . . .
H70C H 0.1775 0.3797 0.5803 0.149 Uiso 1 1 calc R U . . .
C71 C 0.1659(6) 0.3095(5) 0.4428(6) 0.103(3) Uani 1 1 d . U . . .
H71A H 0.1246 0.3333 0.4413 0.155 Uiso 1 1 calc R U . . .
H71B H 0.1472 0.2640 0.4463 0.155 Uiso 1 1 calc R U . . .
H71C H 0.1829 0.3010 0.4017 0.155 Uiso 1 1 calc R U . . .
C72 C 0.3132(5) 0.5117(4) 0.3832(4) 0.052(2) Uani 1 1 d . U . . .
H72 H 0.3485 0.5600 0.3969 0.062 Uiso 1 1 calc R U . . .
C73 C 0.3557(6) 0.4580(5) 0.3519(4) 0.083(3) Uani 1 1 d . U . . .
H73A H 0.3220 0.4098 0.3348 0.124 Uiso 1 1 calc R U . . .
H73B H 0.4012 0.4625 0.3858 0.124 Uiso 1 1 calc R U . . .
H73C H 0.3714 0.4672 0.3148 0.124 Uiso 1 1 calc R U . . .
C74 C 0.2440(5) 0.5069(5) 0.3322(4) 0.077(3) Uani 1 1 d . U . . .
H74A H 0.2066 0.4610 0.3185 0.115 Uiso 1 1 calc R U . . .
H74B H 0.2591 0.5108 0.2929 0.115 Uiso 1 1 calc R U . . .
H74C H 0.2210 0.5456 0.3517 0.115 Uiso 1 1 calc R U . . .
Si4 Si 0.72336(13) 0.84344(11) -0.00934(11) 0.0454(6) Uani 1 1 d . . . . .
Si5 Si 0.62928(13) 0.76015(10) -0.01276(10) 0.0423(6) Uani 1 1 d . . . . .
Si6 Si 0.69547(12) 0.75827(10) 0.09124(10) 0.0359(5) Uani 1 1 d . . . . .
C75 C 0.8055(4) 0.8441(4) 0.0541(4) 0.0410(19) Uani 1 1 d . . . . .
C76 C 0.7968(4) 0.8129(4) 0.0986(4) 0.0402(19) Uani 1 1 d . . . . .
C77 C 0.8851(5) 0.8812(5) 0.0551(4) 0.054(2) Uani 1 1 d . . . . .
C78 C 0.9159(5) 0.9542(5) 0.0905(5) 0.065(3) Uani 1 1 d . . . . .
H78 H 0.8873 0.9802 0.1170 0.079 Uiso 1 1 calc R U . . .
C79 C 0.9834(7) 0.9896(7) 0.0894(6) 0.092(4) Uani 1 1 d . . . . .
H79 H 1.0016 1.0397 0.1136 0.110 Uiso 1 1 calc R U . . .
C80 C 1.0270(7) 0.9518(8) 0.0518(7) 0.110(5) Uani 1 1 d . . . . .
H80 H 1.0760 0.9760 0.0519 0.132 Uiso 1 1 calc R U . . .
C81 C 0.9984(7) 0.8779(8) 0.0139(6) 0.103(4) Uani 1 1 d . . . . .
H81 H 1.0262 0.8523 -0.0136 0.124 Uiso 1 1 calc R U . . .
C82 C 0.9268(6) 0.8428(6) 0.0180(5) 0.078(3) Uani 1 1 d . . . . .
H82 H 0.9077 0.7927 -0.0050 0.093 Uiso 1 1 calc R U . . .
C83 C 0.8679(4) 0.8116(4) 0.1449(4) 0.043(2) Uani 1 1 d . . . . .
C84 C 0.8969(5) 0.7521(4) 0.1302(4) 0.051(2) Uani 1 1 d . . . . .
H84 H 0.8685 0.7093 0.0933 0.062 Uiso 1 1 calc R U . . .
C85 C 0.9657(5) 0.7546(5) 0.1683(5) 0.062(2) Uani 1 1 d . . . . .
H85 H 0.9832 0.7126 0.1580 0.075 Uiso 1 1 calc R U . . .
C86 C 1.0089(6) 0.8132(6) 0.2188(5) 0.076(3) Uani 1 1 d . . . . .
H86 H 1.0574 0.8138 0.2431 0.091 Uiso 1 1 calc R U . . .
C87 C 0.9827(5) 0.8733(5) 0.2358(5) 0.069(3) Uani 1 1 d . . . . .
H87 H 1.0121 0.9151 0.2734 0.082 Uiso 1 1 calc R U . . .
C88 C 0.9136(5) 0.8728(4) 0.1982(4) 0.058(2) Uani 1 1 d . . . . .
H88 H 0.8971 0.9152 0.2090 0.069 Uiso 1 1 calc R U . . .
C89 C 0.7501(4) 0.8826(4) -0.0706(4) 0.0431(19) Uani 1 1 d . U . . .
C90 C 0.7682(5) 0.8384(4) -0.1289(4) 0.049(2) Uani 1 1 d . U . . .
C91 C 0.7811(5) 0.8652(4) -0.1765(4) 0.063(2) Uani 1 1 d . U . . .
H91 H 0.7901 0.8347 -0.2162 0.076 Uiso 1 1 calc R U . . .
C92 C 0.7817(6) 0.9346(4) -0.1691(4) 0.067(3) Uani 1 1 d . U . . .
C93 C 0.7676(5) 0.9776(4) -0.1104(4) 0.060(2) Uani 1 1 d . U . . .
H93 H 0.7683 1.0255 -0.1039 0.072 Uiso 1 1 calc R U . . .
C94 C 0.7524(4) 0.9540(4) -0.0610(3) 0.0408(18) Uani 1 1 d . U . . .
C95 C 0.7669(6) 0.7622(4) -0.1419(5) 0.070(2) Uani 1 1 d . U . . .
H95 H 0.7708 0.7559 -0.0985 0.084 Uiso 1 1 calc R U . . .
C96 C 0.6920(6) 0.7133(4) -0.1904(5) 0.102(3) Uani 1 1 d . U . . .
H96A H 0.6493 0.7279 -0.1738 0.152 Uiso 1 1 calc R U . . .
H96B H 0.6896 0.6643 -0.1947 0.152 Uiso 1 1 calc R U . . .
H96C H 0.6886 0.7159 -0.2344 0.152 Uiso 1 1 calc R U . . .
C97 C 0.8342(7) 0.7404(5) -0.1689(5) 0.105(4) Uani 1 1 d . U . . .
H97A H 0.8274 0.7394 -0.2145 0.158 Uiso 1 1 calc R U . . .
H97B H 0.8354 0.6931 -0.1698 0.158 Uiso 1 1 calc R U . . .
H97C H 0.8824 0.7750 -0.1397 0.158 Uiso 1 1 calc R U . . .
C98 C 0.7942(8) 0.9644(5) -0.2216(5) 0.102(4) Uani 1 1 d . U . . .
H98 H 0.8051 1.0173 -0.1996 0.122 Uiso 1 1 calc R U . . .
C99 C 0.7257(9) 0.9399(9) -0.2762(7) 0.183(7) Uani 1 1 d . U . . .
H99A H 0.7075 0.8879 -0.2932 0.275 Uiso 1 1 calc R U . . .
H99B H 0.7370 0.9540 -0.3123 0.275 Uiso 1 1 calc R U . . .
H99C H 0.6859 0.9612 -0.2601 0.275 Uiso 1 1 calc R U . . .
C100 C 0.8617(8) 0.9482(8) -0.2455(6) 0.155(5) Uani 1 1 d . U . . .
H10A H 0.8498 0.8974 -0.2735 0.233 Uiso 1 1 calc R U . . .
H10B H 0.9054 0.9606 -0.2069 0.233 Uiso 1 1 calc R U . . .
H10C H 0.8745 0.9761 -0.2719 0.233 Uiso 1 1 calc R U . . .
C101 C 0.7410(4) 1.0053(4) 0.0014(4) 0.0443(19) Uani 1 1 d . U . . .
H101 H 0.7297 0.9792 0.0306 0.053 Uiso 1 1 calc R U . . .
C102 C 0.6727(4) 1.0359(4) -0.0147(4) 0.057(2) Uani 1 1 d . U . . .
H10D H 0.6859 1.0680 -0.0371 0.086 Uiso 1 1 calc R U . . .
H10E H 0.6610 1.0623 0.0271 0.086 Uiso 1 1 calc R U . . .
H10F H 0.6278 0.9969 -0.0441 0.086 Uiso 1 1 calc R U . . .
C103 C 0.8120(4) 1.0662(4) 0.0403(4) 0.058(2) Uani 1 1 d . U . . .
H10G H 0.8555 1.0472 0.0510 0.087 Uiso 1 1 calc R U . . .
H10H H 0.8036 1.0972 0.0819 0.087 Uiso 1 1 calc R U . . .
H10I H 0.8229 1.0936 0.0131 0.087 Uiso 1 1 calc R U . . .
C104 C 0.5232(4) 0.7484(3) -0.0468(3) 0.0394(18) Uani 1 1 d . U . . .
C105 C 0.4852(4) 0.7997(3) -0.0164(3) 0.0384(17) Uani 1 1 d . U . . .
C106 C 0.4097(4) 0.7916(4) -0.0467(4) 0.046(2) Uani 1 1 d . U . . .
H106 H 0.3856 0.8271 -0.0264 0.056 Uiso 1 1 calc R U . . .
C107 C 0.3666(4) 0.7336(4) -0.1059(4) 0.0462(19) Uani 1 1 d . U . . .
C108 C 0.4034(5) 0.6834(4) -0.1318(4) 0.0463(19) Uani 1 1 d . U . . .
H108 H 0.3752 0.6425 -0.1708 0.056 Uiso 1 1 calc R U . . .
C109 C 0.4797(4) 0.6882(4) -0.1048(3) 0.0418(18) Uani 1 1 d . U . . .
C110 C 0.5253(4) 0.8661(3) 0.0473(4) 0.0442(19) Uani 1 1 d . U . . .
H110 H 0.5734 0.8577 0.0690 0.053 Uiso 1 1 calc R U . . .
C111 C 0.4770(4) 0.8788(4) 0.0974(4) 0.053(2) Uani 1 1 d . U . . .
H11A H 0.4350 0.8973 0.0820 0.079 Uiso 1 1 calc R U . . .
H11B H 0.5091 0.9134 0.1414 0.079 Uiso 1 1 calc R U . . .
H11C H 0.4559 0.8338 0.1011 0.079 Uiso 1 1 calc R U . . .
C112 C 0.5488(5) 0.9306(4) 0.0301(4) 0.060(2) Uani 1 1 d . U . . .
H11D H 0.5816 0.9209 -0.0005 0.089 Uiso 1 1 calc R U . . .
H11E H 0.5770 0.9720 0.0713 0.089 Uiso 1 1 calc R U . . .
H11F H 0.5029 0.9404 0.0085 0.089 Uiso 1 1 calc R U . . .
C113 C 0.2848(4) 0.7279(4) -0.1385(4) 0.056(2) Uani 1 1 d . U . . .
H113 H 0.2636 0.6802 -0.1764 0.067 Uiso 1 1 calc R U . . .
C114 C 0.2349(5) 0.7331(5) -0.0893(5) 0.084(3) Uani 1 1 d . U . . .
H11G H 0.2466 0.7040 -0.0638 0.126 Uiso 1 1 calc R U . . .
H11H H 0.1807 0.7157 -0.1143 0.126 Uiso 1 1 calc R U . . .
H11I H 0.2456 0.7828 -0.0584 0.126 Uiso 1 1 calc R U . . .
C115 C 0.2814(5) 0.7850(4) -0.1677(4) 0.068(3) Uani 1 1 d . U . . .
H11J H 0.2919 0.8316 -0.1311 0.102 Uiso 1 1 calc R U . . .
H11K H 0.2303 0.7737 -0.1976 0.102 Uiso 1 1 calc R U . . .
H11L H 0.3198 0.7861 -0.1930 0.102 Uiso 1 1 calc R U . . .
C116 C 0.5125(5) 0.6273(4) -0.1390(4) 0.051(2) Uani 1 1 d . U . . .
H116 H 0.5690 0.6420 -0.1181 0.062 Uiso 1 1 calc R U . . .
C117 C 0.4782(5) 0.5612(4) -0.1278(4) 0.061(2) Uani 1 1 d . U . . .
H11M H 0.4874 0.5726 -0.0796 0.092 Uiso 1 1 calc R U . . .
H11N H 0.5022 0.5234 -0.1476 0.092 Uiso 1 1 calc R U . . .
H11O H 0.4229 0.5450 -0.1490 0.092 Uiso 1 1 calc R U . . .
C118 C 0.4993(5) 0.6100(4) -0.2143(4) 0.065(2) Uani 1 1 d . U . . .
H11P H 0.4446 0.5889 -0.2369 0.098 Uiso 1 1 calc R U . . .
H11Q H 0.5282 0.5761 -0.2329 0.098 Uiso 1 1 calc R U . . .
H11R H 0.5167 0.6538 -0.2213 0.098 Uiso 1 1 calc R U . . .
C119 C 0.6346(4) 0.7933(3) 0.1498(3) 0.0356(17) Uani 1 1 d . U . . .
C120 C 0.5636(4) 0.7470(4) 0.1412(4) 0.0421(18) Uani 1 1 d . U . . .
C121 C 0.5186(5) 0.7677(4) 0.1845(4) 0.053(2) Uani 1 1 d . U . . .
H121 H 0.4719 0.7353 0.1788 0.064 Uiso 1 1 calc R U . . .
C122 C 0.5403(5) 0.8348(4) 0.2363(4) 0.056(2) Uani 1 1 d . U . . .
C123 C 0.6079(5) 0.8805(4) 0.2436(4) 0.050(2) Uani 1 1 d . U . . .
H123 H 0.6226 0.9267 0.2782 0.060 Uiso 1 1 calc R U . . .
C124 C 0.6558(4) 0.8620(4) 0.2023(3) 0.0417(18) Uani 1 1 d . U . . .
C125 C 0.5307(4) 0.6726(4) 0.0864(4) 0.0445(19) Uani 1 1 d . U . . .
H125 H 0.5619 0.6681 0.0532 0.053 Uiso 1 1 calc R U . . .
C126 C 0.5380(5) 0.6150(4) 0.1135(4) 0.056(2) Uani 1 1 d . U . . .
H12A H 0.5911 0.6246 0.1388 0.084 Uiso 1 1 calc R U . . .
H12B H 0.5233 0.5685 0.0760 0.084 Uiso 1 1 calc R U . . .
H12C H 0.5042 0.6148 0.1430 0.084 Uiso 1 1 calc R U . . .
C127 C 0.4480(4) 0.6592(4) 0.0484(4) 0.056(2) Uani 1 1 d . U . . .
H12D H 0.4144 0.6543 0.0772 0.084 Uiso 1 1 calc R U . . .
H12E H 0.4338 0.6152 0.0080 0.084 Uiso 1 1 calc R U . . .
H12F H 0.4426 0.6992 0.0356 0.084 Uiso 1 1 calc R U . . .
C1A8 C 0.4758(15) 0.8498(12) 0.2754(9) 0.078(4) Uani 0.598(17) 1 d D U P B 1
H1A8 H 0.4273 0.8108 0.2530 0.094 Uiso 0.598(17) 1 calc R U P B 1
C1A9 C 0.5090(12) 0.8569(12) 0.3460(8) 0.087(4) Uani 0.598(17) 1 d D U P B 1
H1AG H 0.5501 0.9011 0.3696 0.131 Uiso 0.598(17) 1 calc R U P B 1
H1AH H 0.5298 0.8162 0.3446 0.131 Uiso 0.598(17) 1 calc R U P B 1
H1AI H 0.4688 0.8579 0.3696 0.131 Uiso 0.598(17) 1 calc R U P B 1
C1A0 C 0.4623(13) 0.9213(10) 0.2807(10) 0.080(4) Uani 0.598(17) 1 d D U P B 1
H1AA H 0.4280 0.9335 0.3095 0.119 Uiso 0.598(17) 1 calc R U P B 1
H1AB H 0.4390 0.9188 0.2360 0.119 Uiso 0.598(17) 1 calc R U P B 1
H1AC H 0.5113 0.9579 0.3002 0.119 Uiso 0.598(17) 1 calc R U P B 1
C1B8 C 0.5001(16) 0.8650(19) 0.2897(18) 0.078(4) Uani 0.402(17) 1 d D U P B 2
H1B8 H 0.5352 0.9099 0.3257 0.094 Uiso 0.402(17) 1 calc R U P B 2
C1B9 C 0.4739(18) 0.8132(16) 0.3202(15) 0.081(5) Uani 0.402(17) 1 d D U P B 2
H1BG H 0.5160 0.8170 0.3567 0.122 Uiso 0.402(17) 1 calc R U P B 2
H1BH H 0.4580 0.7647 0.2858 0.122 Uiso 0.402(17) 1 calc R U P B 2
H1BI H 0.4305 0.8242 0.3379 0.122 Uiso 0.402(17) 1 calc R U P B 2
C1B0 C 0.4299(14) 0.8809(19) 0.2568(14) 0.083(5) Uani 0.402(17) 1 d D U P B 2
H1BA H 0.4063 0.9057 0.2912 0.125 Uiso 0.402(17) 1 calc R U P B 2
H1BB H 0.3932 0.8362 0.2250 0.125 Uiso 0.402(17) 1 calc R U P B 2
H1BC H 0.4446 0.9111 0.2329 0.125 Uiso 0.402(17) 1 calc R U P B 2
C131 C 0.7296(4) 0.9175(4) 0.2151(3) 0.0465(19) Uani 1 1 d . U . . .
H131 H 0.7626 0.8923 0.1894 0.056 Uiso 1 1 calc R U . . .
C132 C 0.7755(5) 0.9527(4) 0.2894(4) 0.068(3) Uani 1 1 d . U . . .
H13D H 0.7475 0.9826 0.3155 0.102 Uiso 1 1 calc R U . . .
H13E H 0.8257 0.9821 0.2937 0.102 Uiso 1 1 calc R U . . .
H13F H 0.7826 0.9157 0.3064 0.102 Uiso 1 1 calc R U . . .
C133 C 0.7146(5) 0.9744(4) 0.1891(4) 0.063(2) Uani 1 1 d . U . . .
H13G H 0.6901 0.9520 0.1407 0.095 Uiso 1 1 calc R U . . .
H13H H 0.7632 1.0087 0.1976 0.095 Uiso 1 1 calc R U . . .
H13I H 0.6808 0.9992 0.2121 0.095 Uiso 1 1 calc R U . . .
C134 C 0.7157(4) 0.6762(3) 0.1041(4) 0.0381(18) Uani 1 1 d . U . . .
C135 C 0.7423(4) 0.6794(4) 0.1697(4) 0.0417(18) Uani 1 1 d . U . . .
C136 C 0.7556(4) 0.6195(4) 0.1809(4) 0.056(2) Uani 1 1 d . U . . .
H136 H 0.7724 0.6234 0.2257 0.067 Uiso 1 1 calc R U . . .
C137 C 0.7453(5) 0.5556(4) 0.1297(5) 0.059(2) Uani 1 1 d . U . . .
C138 C 0.7220(5) 0.5527(4) 0.0659(4) 0.057(2) Uani 1 1 d . U . . .
H138 H 0.7149 0.5088 0.0297 0.068 Uiso 1 1 calc R U . . .
C139 C 0.7076(4) 0.6112(4) 0.0505(4) 0.0447(19) Uani 1 1 d . U . . .
C140 C 0.7573(4) 0.7459(4) 0.2340(3) 0.0445(19) Uani 1 1 d . U . . .
H140 H 0.7536 0.7865 0.2200 0.053 Uiso 1 1 calc R U . . .
C141 C 0.8369(4) 0.7663(4) 0.2813(4) 0.049(2) Uani 1 1 d . U . . .
H14A H 0.8412 0.7297 0.2995 0.074 Uiso 1 1 calc R U . . .
H14B H 0.8450 0.8122 0.3181 0.074 Uiso 1 1 calc R U . . .
H14C H 0.8756 0.7699 0.2566 0.074 Uiso 1 1 calc R U . . .
C142 C 0.6955(5) 0.7384(4) 0.2717(4) 0.058(2) Uani 1 1 d . U . . .
H14D H 0.6449 0.7295 0.2420 0.088 Uiso 1 1 calc R U . . .
H14E H 0.7056 0.7824 0.3113 0.088 Uiso 1 1 calc R U . . .
H14F H 0.6968 0.6985 0.2857 0.088 Uiso 1 1 calc R U . . .
C143 C 0.7589(6) 0.4889(5) 0.1415(5) 0.080(3) Uani 1 1 d . U . . .
H143 H 0.7142 0.4475 0.1124 0.096 Uiso 1 1 calc R U . . .
C144 C 0.7686(7) 0.4962(5) 0.2130(5) 0.106(4) Uani 1 1 d . U . . .
H14G H 0.7718 0.4506 0.2160 0.158 Uiso 1 1 calc R U . . .
H14H H 0.7247 0.5096 0.2282 0.158 Uiso 1 1 calc R U . . .
H14I H 0.8158 0.5329 0.2415 0.158 Uiso 1 1 calc R U . . .
C145 C 0.8295(6) 0.4753(5) 0.1187(6) 0.106(4) Uani 1 1 d . U . . .
H14J H 0.8741 0.5150 0.1474 0.159 Uiso 1 1 calc R U . . .
H14K H 0.8221 0.4710 0.0721 0.159 Uiso 1 1 calc R U . . .
H14L H 0.8380 0.4311 0.1218 0.159 Uiso 1 1 calc R U . . .
C146 C 0.6884(5) 0.6018(4) -0.0224(4) 0.049(2) Uani 1 1 d . U . . .
H146 H 0.6498 0.6291 -0.0280 0.059 Uiso 1 1 calc R U . . .
C147 C 0.6534(5) 0.5257(4) -0.0740(4) 0.076(3) Uani 1 1 d . U . . .
H14M H 0.6927 0.4994 -0.0763 0.114 Uiso 1 1 calc R U . . .
H14N H 0.6335 0.5266 -0.1181 0.114 Uiso 1 1 calc R U . . .
H14O H 0.6114 0.5023 -0.0609 0.114 Uiso 1 1 calc R U . . .
C148 C 0.7573(5) 0.6333(4) -0.0423(4) 0.069(3) Uani 1 1 d . U . . .
H14P H 0.7962 0.6071 -0.0388 0.104 Uiso 1 1 calc R U . . .
H14Q H 0.7791 0.6835 -0.0123 0.104 Uiso 1 1 calc R U . . .
H14R H 0.7410 0.6294 -0.0887 0.104 Uiso 1 1 calc R U . . .

loop_
_atom_site_aniso_label
_atom_site_aniso_U_11
_atom_site_aniso_U_22
_atom_site_aniso_U_33
_atom_site_aniso_U_23
_atom_site_aniso_U_13
_atom_site_aniso_U_12
Si1 0.0396(14) 0.0396(12) 0.0480(14) 0.0235(11) 0.0111(11) 0.0088(10)
Si2 0.0483(15) 0.0542(14) 0.0369(13) 0.0172(11) 0.0102(11) 0.0229(11)
Si3 0.0391(13) 0.0316(11) 0.0307(12) 0.0099(9) 0.0053(10) 0.0077(9)
C1 0.035(5) 0.034(4) 0.048(5) 0.017(4) 0.010(4) 0.005(3)
C2 0.034(5) 0.029(4) 0.042(5) 0.015(4) 0.006(4) 0.005(3)
C3 0.033(5) 0.046(5) 0.041(5) 0.019(4) 0.003(4) 0.003(4)
C4 0.054(6) 0.052(5) 0.075(7) 0.027(5) -0.006(6) 0.010(5)
C5 0.059(7) 0.074(7) 0.096(8) 0.034(7) -0.005(6) 0.024(5)
C6 0.045(6) 0.081(7) 0.079(7) 0.041(6) -0.007(5) 0.018(6)
C7 0.061(7) 0.087(7) 0.058(6) 0.013(5) -0.017(6) 0.011(6)
C8 0.053(6) 0.087(7) 0.059(6) 0.030(6) 0.010(5) 0.033(5)
C9 0.033(5) 0.045(5) 0.044(5) 0.022(4) 0.009(4) 0.012(4)
C10 0.045(6) 0.060(5) 0.057(6) 0.031(5) 0.016(5) 0.011(5)
C11 0.048(6) 0.068(6) 0.078(7) 0.031(5) 0.030(5) 0.025(5)
C12 0.045(6) 0.063(6) 0.063(6) 0.019(5) 0.019(5) 0.004(5)
C13 0.044(6) 0.054(5) 0.069(6) 0.031(5) 0.022(5) 0.006(5)
C14 0.047(6) 0.051(5) 0.043(5) 0.024(4) 0.008(4) 0.009(4)
C15 0.056(5) 0.040(4) 0.042(4) 0.022(3) 0.022(4) 0.012(3)
C16 0.052(5) 0.043(4) 0.042(4) 0.022(3) 0.018(3) 0.014(3)
C17 0.083(7) 0.047(4) 0.043(4) 0.026(3) 0.023(4) 0.024(4)
C18 0.120(8) 0.065(5) 0.046(4) 0.035(4) 0.036(4) 0.039(5)
C19 0.111(8) 0.057(4) 0.042(4) 0.024(4) 0.024(4) 0.029(5)
C20 0.069(6) 0.046(4) 0.042(4) 0.023(3) 0.022(4) 0.019(4)
C21 0.055(5) 0.044(4) 0.037(4) 0.020(3) 0.018(3) 0.021(3)
C22 0.058(5) 0.051(5) 0.061(6) 0.013(4) 0.020(4) 0.018(4)
C23 0.053(5) 0.053(4) 0.054(5) 0.018(4) 0.010(4) 0.013(4)
C24 0.169(9) 0.088(7) 0.052(5) 0.047(5) 0.034(5) 0.047(6)
C25 0.143(10) 0.194(12) 0.098(9) 0.107(9) 0.028(7) 0.009(8)
C26 0.158(10) 0.194(12) 0.083(8) 0.079(8) 0.007(7) 0.020(8)
C27 0.076(5) 0.046(4) 0.047(5) 0.018(3) 0.017(4) 0.019(4)
C28 0.089(6) 0.066(6) 0.099(8) 0.028(5) 0.035(5) 0.037(5)
C29 0.106(7) 0.054(5) 0.052(5) 0.009(4) 0.010(5) 0.010(5)
C30 0.049(4) 0.040(4) 0.038(4) 0.019(3) 0.015(3) 0.015(3)
C31 0.046(4) 0.040(4) 0.043(4) 0.019(3) 0.015(3) 0.017(3)
C32 0.049(4) 0.036(4) 0.050(5) 0.013(3) 0.018(4) 0.009(3)
C33 0.051(4) 0.044(4) 0.047(4) 0.019(3) 0.020(3) 0.015(3)
C34 0.046(4) 0.042(4) 0.048(5) 0.010(3) 0.016(4) 0.015(3)
C35 0.043(4) 0.039(3) 0.044(4) 0.012(3) 0.014(3) 0.015(3)
C36 0.060(5) 0.033(4) 0.051(4) 0.014(3) 0.024(4) 0.012(3)
C37 0.083(7) 0.062(5) 0.091(6) 0.042(5) 0.050(5) 0.039(5)
C38 0.071(6) 0.046(5) 0.046(4) 0.004(4) 0.025(4) 0.003(4)
C39 0.049(4) 0.048(4) 0.061(5) 0.009(4) 0.022(4) 0.007(4)
C40 0.061(6) 0.088(7) 0.071(5) 0.010(5) 0.013(4) 0.011(5)
C41 0.073(7) 0.063(5) 0.096(7) 0.032(5) 0.042(5) 0.008(5)
C42 0.039(5) 0.039(4) 0.052(4) 0.007(3) 0.017(4) 0.009(3)
C43 0.084(7) 0.044(5) 0.063(5) 0.011(4) 0.012(5) 0.023(4)
C44 0.074(7) 0.051(5) 0.049(4) 0.004(4) 0.016(4) 0.004(4)
C45 0.044(4) 0.032(4) 0.026(4) 0.011(3) -0.001(3) 0.007(3)
C46 0.057(4) 0.036(4) 0.033(4) 0.014(3) 0.010(3) 0.008(3)
C47 0.083(5) 0.034(4) 0.035(4) 0.007(3) 0.004(3) 0.013(4)
C48 0.090(6) 0.042(4) 0.040(4) 0.013(3) -0.008(4) 0.007(4)
C49 0.072(5) 0.041(4) 0.038(4) 0.013(3) -0.013(4) 0.007(4)
C50 0.045(4) 0.037(4) 0.035(4) 0.012(3) -0.004(3) 0.005(3)
C51 0.051(5) 0.045(4) 0.032(4) 0.006(3) 0.012(3) 0.013(3)
C52 0.077(6) 0.069(6) 0.063(6) 0.016(5) 0.037(5) 0.020(5)
C53 0.071(6) 0.074(5) 0.068(6) 0.037(5) 0.025(5) 0.035(5)
C54A 0.146(9) 0.053(4) 0.043(4) 0.010(4) -0.026(5) 0.005(5)
C55A 0.152(10) 0.061(6) 0.049(5) 0.015(4) -0.028(6) 0.007(6)
C56A 0.143(10) 0.053(5) 0.040(6) 0.012(4) -0.017(6) -0.005(5)
C54B 0.146(9) 0.055(5) 0.044(5) 0.009(4) -0.026(5) 0.006(5)
C55B 0.149(10) 0.060(6) 0.046(6) 0.011(5) -0.023(6) 0.003(6)
C56B 0.151(10) 0.057(6) 0.050(7) 0.007(5) -0.025(6) 0.006(6)
C57 0.050(4) 0.046(4) 0.044(4) 0.017(3) -0.002(4) 0.015(3)
C58 0.056(6) 0.052(4) 0.075(6) 0.031(4) 0.004(5) 0.019(4)
C59 0.052(5) 0.060(5) 0.064(6) 0.030(4) 0.007(4) 0.021(4)
C60 0.041(5) 0.032(4) 0.037(4) 0.012(3) 0.002(3) 0.003(3)
C61 0.040(5) 0.041(4) 0.040(4) 0.019(3) 0.004(3) 0.007(3)
C62 0.049(5) 0.052(4) 0.073(5) 0.035(4) 0.014(4) 0.015(4)
C63 0.055(6) 0.044(4) 0.082(5) 0.033(4) 0.021(4) 0.012(4)
C64 0.051(5) 0.037(4) 0.073(5) 0.017(4) 0.018(4) 0.008(4)
C65 0.037(5) 0.032(3) 0.045(4) 0.007(3) 0.004(3) 0.004(3)
C66 0.055(5) 0.052(4) 0.037(4) 0.019(3) 0.014(3) 0.010(4)
C67 0.082(6) 0.066(5) 0.046(5) 0.021(4) 0.013(4) 0.013(5)
C68 0.073(5) 0.050(5) 0.054(5) 0.023(4) 0.018(4) 0.006(4)
C69 0.062(6) 0.053(4) 0.135(7) 0.052(5) 0.044(5) 0.016(4)
C70 0.109(9) 0.080(7) 0.159(8) 0.083(6) 0.070(7) 0.035(6)
C71 0.075(7) 0.064(6) 0.170(9) 0.051(6) 0.029(6) 0.008(5)
C72 0.064(5) 0.034(4) 0.048(4) 0.009(3) 0.013(4) 0.007(4)
C73 0.097(7) 0.096(7) 0.065(6) 0.027(5) 0.032(5) 0.048(6)
C74 0.075(6) 0.102(7) 0.063(5) 0.037(5) 0.024(4) 0.032(5)
Si4 0.0483(15) 0.0460(13) 0.0451(14) 0.0242(11) 0.0093(12) 0.0103(11)
Si5 0.0459(14) 0.0394(12) 0.0348(13) 0.0115(10) 0.0082(11) 0.0037(10)
Si6 0.0381(13) 0.0330(11) 0.0345(12) 0.0117(10) 0.0093(10) 0.0076(10)
C75 0.030(5) 0.052(5) 0.051(5) 0.027(4) 0.015(4) 0.015(4)
C76 0.030(5) 0.041(4) 0.046(5) 0.016(4) 0.008(4) 0.005(4)
C77 0.046(6) 0.078(7) 0.058(6) 0.047(5) 0.018(5) 0.020(5)
C78 0.039(6) 0.074(7) 0.087(7) 0.048(6) 0.015(5) -0.008(5)
C79 0.060(8) 0.112(9) 0.111(10) 0.062(8) 0.016(7) 0.010(7)
C80 0.073(10) 0.144(13) 0.115(11) 0.095(10) -0.008(8) -0.025(9)
C81 0.069(9) 0.169(13) 0.107(10) 0.080(10) 0.037(7) 0.049(9)
C82 0.051(7) 0.116(8) 0.088(8) 0.058(7) 0.031(6) 0.024(6)
C83 0.033(5) 0.059(5) 0.047(5) 0.034(4) 0.012(4) 0.006(4)
C84 0.045(6) 0.068(6) 0.047(5) 0.029(5) 0.010(5) 0.018(5)
C85 0.043(6) 0.086(7) 0.065(6) 0.042(6) 0.007(5) 0.017(5)
C86 0.046(7) 0.108(9) 0.096(9) 0.070(8) 0.013(6) 0.019(7)
C87 0.042(6) 0.079(7) 0.065(6) 0.034(6) -0.014(5) -0.012(5)
C88 0.050(6) 0.056(6) 0.065(6) 0.028(5) 0.011(5) 0.007(5)
C89 0.040(5) 0.046(4) 0.042(4) 0.021(3) 0.004(4) 0.009(3)
C90 0.052(5) 0.047(4) 0.048(4) 0.020(3) 0.012(4) 0.007(3)
C91 0.087(7) 0.056(4) 0.051(5) 0.021(4) 0.028(5) 0.015(4)
C92 0.102(7) 0.055(4) 0.050(4) 0.026(4) 0.029(5) 0.017(5)
C93 0.083(7) 0.046(4) 0.049(4) 0.021(3) 0.017(4) 0.007(4)
C94 0.037(5) 0.045(4) 0.036(4) 0.019(3) 0.001(3) 0.001(3)
C95 0.108(7) 0.051(4) 0.066(6) 0.028(4) 0.042(5) 0.028(4)
C96 0.140(8) 0.048(5) 0.100(8) 0.022(5) 0.024(6) 0.007(5)
C97 0.152(9) 0.102(7) 0.110(9) 0.060(7) 0.076(7) 0.066(7)
C98 0.183(11) 0.078(6) 0.070(6) 0.041(5) 0.063(6) 0.041(7)
C99 0.163(11) 0.33(2) 0.121(9) 0.152(11) 0.059(7) 0.061(10)
C100 0.160(11) 0.226(15) 0.091(9) 0.079(10) 0.051(8) 0.027(9)
C101 0.046(4) 0.044(4) 0.036(4) 0.012(3) 0.009(3) 0.004(3)
C102 0.058(5) 0.051(5) 0.059(5) 0.022(4) 0.010(4) 0.011(4)
C103 0.052(5) 0.053(5) 0.056(5) 0.009(4) 0.010(4) 0.010(4)
C104 0.057(5) 0.031(3) 0.029(4) 0.012(3) 0.011(3) 0.008(3)
C105 0.044(4) 0.032(3) 0.036(4) 0.015(3) 0.006(3) 0.006(3)
C106 0.053(4) 0.038(4) 0.042(4) 0.012(3) 0.008(3) 0.012(3)
C107 0.047(4) 0.040(4) 0.042(4) 0.011(3) 0.004(3) 0.008(3)
C108 0.056(4) 0.033(4) 0.038(4) 0.005(3) 0.006(3) 0.008(3)
C109 0.051(4) 0.036(3) 0.035(4) 0.012(3) 0.009(3) 0.009(3)
C110 0.051(5) 0.033(4) 0.042(4) 0.010(3) 0.004(3) 0.014(3)
C111 0.055(5) 0.052(5) 0.045(5) 0.013(4) 0.007(4) 0.020(4)
C112 0.073(6) 0.035(4) 0.057(5) 0.013(4) 0.002(5) 0.006(4)
C113 0.042(4) 0.056(5) 0.049(5) 0.006(4) -0.003(3) 0.010(4)
C114 0.062(6) 0.086(7) 0.087(7) 0.021(5) 0.013(5) 0.013(5)
C115 0.052(6) 0.072(6) 0.068(6) 0.023(5) -0.006(5) 0.022(4)
C116 0.059(5) 0.039(4) 0.036(4) -0.002(3) -0.002(4) 0.011(3)
C117 0.075(6) 0.039(4) 0.061(5) 0.008(4) 0.016(5) 0.021(4)
C118 0.078(7) 0.064(5) 0.045(4) 0.008(4) 0.014(4) 0.027(5)
C119 0.043(4) 0.039(3) 0.031(4) 0.019(3) 0.013(3) 0.013(3)
C120 0.047(4) 0.044(4) 0.043(4) 0.023(3) 0.018(3) 0.013(3)
C121 0.058(5) 0.057(4) 0.063(5) 0.033(3) 0.033(4) 0.021(4)
C122 0.068(5) 0.063(4) 0.060(5) 0.036(4) 0.030(4) 0.033(4)
C123 0.067(5) 0.050(4) 0.045(4) 0.023(4) 0.025(4) 0.025(4)
C124 0.051(4) 0.041(4) 0.037(4) 0.017(3) 0.015(3) 0.016(3)
C125 0.040(4) 0.043(4) 0.055(4) 0.020(3) 0.022(3) 0.011(3)
C126 0.053(5) 0.041(4) 0.073(6) 0.025(4) 0.014(5) 0.007(4)
C127 0.041(4) 0.060(5) 0.072(5) 0.033(4) 0.014(4) 0.012(4)
C1A8 0.096(8) 0.100(8) 0.080(7) 0.053(6) 0.053(6) 0.058(7)
C1A9 0.104(9) 0.115(9) 0.082(7) 0.057(7) 0.051(7) 0.059(8)
C1A0 0.096(9) 0.095(8) 0.086(8) 0.052(7) 0.052(7) 0.057(8)
C1B8 0.095(8) 0.102(8) 0.080(7) 0.055(6) 0.052(7) 0.058(7)
C1B9 0.101(9) 0.104(9) 0.080(8) 0.057(7) 0.051(8) 0.054(8)
C1B0 0.095(9) 0.108(9) 0.083(8) 0.052(8) 0.048(7) 0.059(8)
C131 0.053(5) 0.045(4) 0.034(4) 0.006(3) 0.014(3) 0.010(3)
C132 0.071(6) 0.063(5) 0.050(5) 0.012(4) 0.002(4) 0.005(4)
C133 0.066(6) 0.056(5) 0.051(5) 0.019(4) 0.001(4) 0.000(4)
C134 0.033(4) 0.036(4) 0.047(4) 0.017(3) 0.011(3) 0.012(3)
C135 0.032(4) 0.046(4) 0.051(4) 0.024(3) 0.012(3) 0.008(3)
C136 0.053(5) 0.051(4) 0.064(5) 0.030(3) 0.004(4) 0.014(4)
C137 0.054(6) 0.048(4) 0.074(5) 0.027(4) 0.004(4) 0.014(4)
C138 0.052(6) 0.045(4) 0.070(5) 0.021(4) 0.007(4) 0.016(4)
C139 0.039(5) 0.037(4) 0.053(4) 0.014(3) 0.006(3) 0.011(3)
C140 0.048(4) 0.055(4) 0.039(4) 0.025(3) 0.013(3) 0.019(3)
C141 0.050(5) 0.061(5) 0.043(4) 0.025(4) 0.014(4) 0.017(4)
C142 0.060(5) 0.071(5) 0.054(5) 0.030(4) 0.024(4) 0.019(4)
C143 0.065(6) 0.062(5) 0.114(7) 0.047(5) 0.000(5) 0.018(4)
C144 0.119(9) 0.076(7) 0.121(7) 0.060(6) -0.008(6) 0.020(6)
C145 0.082(7) 0.072(6) 0.166(10) 0.055(7) 0.015(7) 0.028(5)
C146 0.058(5) 0.036(4) 0.049(4) 0.011(3) 0.011(4) 0.018(4)
C147 0.095(7) 0.053(5) 0.065(5) 0.010(4) 0.015(5) 0.014(4)
C148 0.077(6) 0.077(6) 0.059(6) 0.027(5) 0.025(5) 0.026(5)

loop_
_atom_type_symbol
_atom_type_description
_atom_type_scat_dispersion_real
_atom_type_scat_dispersion_imag
_atom_type_scat_source
C C 0.0033 0.0016 'International Tables Vol C Tables 4.2.6.8 and 6.1.1.4'
H H 0.0000 0.0000 'International Tables Vol C Tables 4.2.6.8 and 6.1.1.4'
Si Si 0.0817 0.0704 'International Tables Vol C Tables 4.2.6.8 and 6.1.1.4'

loop_
_geom_angle_atom_site_label_1
_geom_angle_atom_site_label_2
_geom_angle_atom_site_label_3
_geom_angle
C1 Si1 C15 113.0(3)
C1 Si1 Si2 104.3(3)
C15 Si1 Si2 138.5(3)
C30 Si2 Si1 128.3(2)
C30 Si2 Si3 129.3(2)
Si1 Si2 Si3 92.97(11)
C45 Si3 C60 107.9(3)
C45 Si3 C2 124.1(3)
C60 Si3 C2 100.4(3)
C45 Si3 Si2 102.5(2)
C60 Si3 Si2 125.4(2)
C2 Si3 Si2 98.4(2)
C2 C1 C3 122.1(7)
C2 C1 Si1 120.8(6)
C3 C1 Si1 117.1(5)
C1 C2 C9 114.7(6)
C1 C2 Si3 120.4(6)
C9 C2 Si3 123.5(5)
C8 C3 C4 117.6(8)
C8 C3 C1 120.3(7)
C4 C3 C1 122.2(7)
C5 C4 C3 122.4(8)
C5 C4 H4 118.8
C3 C4 H4 118.8
C6 C5 C4 119.6(9)
C6 C5 H5 120.2
C4 C5 H5 120.2
C5 C6 C7 119.2(8)
C5 C6 H6 120.4
C7 C6 H6 120.4
C6 C7 C8 119.5(8)
C6 C7 H7 120.2
C8 C7 H7 120.2
C3 C8 C7 121.7(8)
C3 C8 H8 119.2
C7 C8 H8 119.2
C10 C9 C14 116.8(8)
C10 C9 C2 120.6(7)
C14 C9 C2 122.1(7)
C11 C10 C9 121.1(8)
C11 C10 H10 119.5
C9 C10 H10 119.5
C10 C11 C12 121.5(8)
C10 C11 H11 119.2
C12 C11 H11 119.2
C13 C12 C11 118.4(8)
C13 C12 H12 120.8
C11 C12 H12 120.8
C12 C13 C14 120.5(8)
C12 C13 H13 119.8
C14 C13 H13 119.8
C13 C14 C9 121.7(8)
C13 C14 H14 119.2
C9 C14 H14 119.1
C16 C15 C20 118.3(7)
C16 C15 Si1 120.7(5)
C20 C15 Si1 121.0(5)
C17 C16 C15 120.2(7)
C17 C16 C21 117.2(6)
C15 C16 C21 122.6(6)
C16 C17 C18 121.0(7)
C16 C17 H17 119.5
C18 C17 H17 119.5
C19 C18 C17 118.1(8)
C19 C18 C24 122.0(8)
C17 C18 C24 119.8(8)
C18 C19 C20 122.3(8)
C18 C19 H19 118.8
C20 C19 H19 118.8
C19 C20 C15 119.9(7)
C19 C20 C27 119.1(7)
C15 C20 C27 121.0(7)
C22 C21 C16 111.9(6)
C22 C21 C23 110.1(6)
C16 C21 C23 111.9(6)
C22 C21 H21 107.6
C16 C21 H21 107.6
C23 C21 H21 107.6
C21 C22 H22A 109.5
C21 C22 H22B 109.5
H22A C22 H22B 109.5
C21 C22 H22C 109.5
H22A C22 H22C 109.5
H22B C22 H22C 109.5
C21 C23 H23A 109.5
C21 C23 H23B 109.5
H23A C23 H23B 109.5
C21 C23 H23C 109.5
H23A C23 H23C 109.5
H23B C23 H23C 109.5
C25 C24 C26 114.1(9)
C25 C24 C18 107.1(9)
C26 C24 C18 111.9(9)
C25 C24 H24 107.8
C26 C24 H24 107.8
C18 C24 H24 107.8
C24 C25 H25A 109.5
C24 C25 H25B 109.5
H25A C25 H25B 109.5
C24 C25 H25C 109.5
H25A C25 H25C 109.5
H25B C25 H25C 109.5
C24 C26 H26A 109.4
C24 C26 H26B 109.5
H26A C26 H26B 109.5
C24 C26 H26C 109.5
H26A C26 H26C 109.5
H26B C26 H26C 109.5
C20 C27 C28 110.0(7)
C20 C27 C29 113.4(7)
C28 C27 C29 111.2(7)
C20 C27 H27 107.3
C28 C27 H27 107.3
C29 C27 H27 107.3
C27 C28 H28A 109.5
C27 C28 H28B 109.5
H28A C28 H28B 109.5
C27 C28 H28C 109.5
H28A C28 H28C 109.5
H28B C28 H28C 109.5
C27 C29 H29A 109.5
C27 C29 H29B 109.5
H29A C29 H29B 109.5
C27 C29 H29C 109.5
H29A C29 H29C 109.5
H29B C29 H29C 109.5
C35 C30 C31 116.7(7)
C35 C30 Si2 121.1(5)
C31 C30 Si2 122.1(5)
C32 C31 C30 120.2(7)
C32 C31 C36 119.0(6)
C30 C31 C36 120.8(7)
C31 C32 C33 123.7(7)
C31 C32 H32 118.2
C33 C32 H32 118.2
C32 C33 C34 115.6(7)
C32 C33 C39 122.2(7)
C34 C33 C39 122.2(7)
C35 C34 C33 123.5(7)
C35 C34 H34 118.3
C33 C34 H34 118.3
C34 C35 C30 120.3(7)
C34 C35 C42 117.8(6)
C30 C35 C42 121.9(7)
C31 C36 C37 110.7(6)
C31 C36 C38 111.8(7)
C37 C36 C38 110.3(6)
C31 C36 H36 108.0
C37 C36 H36 107.9
C38 C36 H36 108.0
C36 C37 H37A 109.5
C36 C37 H37B 109.5
H37A C37 H37B 109.5
C36 C37 H37C 109.5
H37A C37 H37C 109.5
H37B C37 H37C 109.5
C36 C38 H38A 109.5
C36 C38 H38B 109.5
H38A C38 H38B 109.5
C36 C38 H38C 109.5
H38A C38 H38C 109.5
H38B C38 H38C 109.5
C40 C39 C41 110.0(7)
C40 C39 C33 112.2(7)
C41 C39 C33 111.5(7)
C40 C39 H39 107.6
C41 C39 H39 107.6
C33 C39 H39 107.6
C39 C40 H40A 109.5
C39 C40 H40B 109.5
H40A C40 H40B 109.5
C39 C40 H40C 109.5
H40A C40 H40C 109.5
H40B C40 H40C 109.5
C39 C41 H41A 109.5
C39 C41 H41B 109.5
H41A C41 H41B 109.5
C39 C41 H41C 109.5
H41A C41 H41C 109.5
H41B C41 H41C 109.5
C35 C42 C43 109.8(6)
C35 C42 C44 112.3(6)
C43 C42 C44 110.5(6)
C35 C42 H42 108.0
C43 C42 H42 108.0
C44 C42 H42 108.0
C42 C43 H43A 109.5
C42 C43 H43B 109.5
H43A C43 H43B 109.5
C42 C43 H43C 109.5
H43A C43 H43C 109.5
H43B C43 H43C 109.5
C42 C44 H44A 109.5
C42 C44 H44B 109.5
H44A C44 H44B 109.5
C42 C44 H44C 109.5
H44A C44 H44C 109.5
H44B C44 H44C 109.5
C50 C45 C46 117.9(6)
C50 C45 Si3 118.2(5)
C46 C45 Si3 123.9(6)
C47 C46 C45 118.5(7)
C47 C46 C51 118.3(7)
C45 C46 C51 123.2(6)
C48 C47 C46 123.1(7)
C48 C47 H47 118.4
C46 C47 H47 118.4
C47 C48 C49 118.5(8)
C47 C48 C54A 118.9(12)
C49 C48 C54A 122.3(12)
C47 C48 C54B 129.9(14)
C49 C48 C54B 111.2(14)
C48 C49 C50 121.3(8)
C48 C49 H49 119.3
C50 C49 H49 119.3
C49 C50 C45 120.5(7)
C49 C50 C57 114.7(7)
C45 C50 C57 124.8(6)
C53 C51 C46 111.7(7)
C53 C51 C52 110.0(6)
C46 C51 C52 113.3(7)
C53 C51 H51 107.1
C46 C51 H51 107.1
C52 C51 H51 107.1
C51 C52 H52A 109.5
C51 C52 H52B 109.5
H52A C52 H52B 109.5
C51 C52 H52C 109.5
H52A C52 H52C 109.5
H52B C52 H52C 109.5
C51 C53 H53A 109.5
C51 C53 H53B 109.5
H53A C53 H53B 109.5
C51 C53 H53C 109.5
H53A C53 H53C 109.5
H53B C53 H53C 109.5
C48 C54A C55A 116.1(11)
C48 C54A C56A 116.6(11)
C55A C54A C56A 125.2(16)
C48 C54A H54A 95.2
C55A C54A H54A 94.6
C56A C54A H54A 94.7
C54A C55A H55A 109.5
C54A C55A H55B 110.6
H55A C55A H55B 109.5
C54A C55A H55C 108.3
H55A C55A H55C 109.5
H55B C55A H55C 109.5
C54A C56A H56A 109.5
C54A C56A H56B 110.5
H56A C56A H56B 109.5
C54A C56A H56C 108.4
H56A C56A H56C 109.5
H56B C56A H56C 109.5
C55B C54B C56B 74(2)
C55B C54B C48 99(3)
C56B C54B C48 103(3)
C55B C54B H54B 124.0
C56B C54B H54B 123.3
C48 C54B H54B 122.2
C54B C55B H55D 108.2
C54B C55B H55E 109.6
H55D C55B H55E 109.5
C54B C55B H55F 110.6
H55D C55B H55F 109.5
H55E C55B H55F 109.5
C54B C56B H56D 109.4
C54B C56B H56E 110.3
H56D C56B H56E 109.5
C54B C56B H56F 108.7
H56D C56B H56F 109.5
H56E C56B H56F 109.5
C59 C57 C50 113.9(6)
C59 C57 C58 109.9(6)
C50 C57 C58 112.2(7)
C59 C57 H57 106.8
C50 C57 H57 106.8
C58 C57 H57 106.8
C57 C58 H58A 109.5
C57 C58 H58B 109.5
H58A C58 H58B 109.5
C57 C58 H58C 109.5
H58A C58 H58C 109.5
H58B C58 H58C 109.5
C57 C59 H59A 109.5
C57 C59 H59B 109.5
H59A C59 H59B 109.5
C57 C59 H59C 109.5
H59A C59 H59C 109.5
H59B C59 H59C 109.5
C61 C60 C65 117.5(6)
C61 C60 Si3 119.4(5)
C65 C60 Si3 123.1(5)
C62 C61 C60 121.1(7)
C62 C61 C66 114.3(7)
C60 C61 C66 124.6(6)
C63 C62 C61 121.1(8)
C63 C62 H62 119.4
C61 C62 H62 119.4
C62 C63 C64 118.0(7)
C62 C63 C69 122.1(8)
C64 C63 C69 119.9(8)
C63 C64 C65 122.8(7)
C63 C64 H64 118.6
C65 C64 H64 118.6
C64 C65 C60 119.4(7)
C64 C65 C72 117.8(7)
C60 C65 C72 122.6(6)
C61 C66 C67 111.2(6)
C61 C66 C68 112.1(6)
C67 C66 C68 109.3(6)
C61 C66 H66 108.0
C67 C66 H66 108.0
C68 C66 H66 108.0
C66 C67 H67A 109.5
C66 C67 H67B 109.5
H67A C67 H67B 109.5
C66 C67 H67C 109.5
H67A C67 H67C 109.5
H67B C67 H67C 109.5
C66 C68 H68A 109.5
C66 C68 H68B 109.5
H68A C68 H68B 109.5
C66 C68 H68C 109.5
H68A C68 H68C 109.5
H68B C68 H68C 109.5
C63 C69 C70 113.9(8)
C63 C69 C71 105.8(8)
C70 C69 C71 112.1(8)
C63 C69 H69 108.3
C70 C69 H69 108.3
C71 C69 H69 108.3
C69 C70 H70A 109.5
C69 C70 H70B 109.5
H70A C70 H70B 109.5
C69 C70 H70C 109.5
H70A C70 H70C 109.5
H70B C70 H70C 109.5
C69 C71 H71A 109.5
C69 C71 H71B 109.5
H71A C71 H71B 109.5
C69 C71 H71C 109.4
H71A C71 H71C 109.5
H71B C71 H71C 109.5
C74 C72 C65 110.9(7)
C74 C72 C73 110.7(7)
C65 C72 C73 115.3(7)
C74 C72 H72 106.5
C65 C72 H72 106.5
C73 C72 H72 106.5
C72 C73 H73A 109.5
C72 C73 H73B 109.5
H73A C73 H73B 109.5
C72 C73 H73C 109.5
H73A C73 H73C 109.5
H73B C73 H73C 109.5
C72 C74 H74A 109.5
C72 C74 H74B 109.5
H74A C74 H74B 109.5
C72 C74 H74C 109.5
H74A C74 H74C 109.5
H74B C74 H74C 109.5
C75 Si4 C89 115.1(3)
C75 Si4 Si5 104.0(3)
C89 Si4 Si5 135.6(2)
C104 Si5 Si4 126.4(2)
C104 Si5 Si6 129.0(2)
Si4 Si5 Si6 92.82(11)
C119 Si6 C134 106.4(3)
C119 Si6 C76 123.1(3)
C134 Si6 C76 102.7(3)
C119 Si6 Si5 102.9(2)
C134 Si6 Si5 125.6(2)
C76 Si6 Si5 98.0(2)
C76 C75 C77 120.1(7)
C76 C75 Si4 122.7(6)
C77 C75 Si4 117.2(5)
C75 C76 C83 118.6(7)
C75 C76 Si6 119.4(6)
C83 C76 Si6 121.3(5)
C82 C77 C78 118.7(9)
C82 C77 C75 119.7(8)
C78 C77 C75 121.5(8)
C79 C78 C77 123.4(10)
C79 C78 H78 118.3
C77 C78 H78 118.3
C78 C79 C80 119.0(12)
C78 C79 H79 120.5
C80 C79 H79 120.5
C81 C80 C79 120.3(12)
C81 C80 H80 119.9
C79 C80 H80 119.9
C80 C81 C82 118.2(11)
C80 C81 H81 120.9
C82 C81 H81 120.9
C77 C82 C81 120.3(10)
C77 C82 H82 119.9
C81 C82 H82 119.9
C88 C83 C84 116.4(8)
C88 C83 C76 121.4(7)
C84 C83 C76 121.5(7)
C85 C84 C83 120.7(8)
C85 C84 H84 119.6
C83 C84 H84 119.6
C86 C85 C84 122.3(9)
C86 C85 H85 118.8
C84 C85 H85 118.8
C85 C86 C87 119.3(9)
C85 C86 H86 120.4
C87 C86 H86 120.3
C88 C87 C86 119.9(9)
C88 C87 H87 120.1
C86 C87 H87 120.1
C87 C88 C83 121.3(8)
C87 C88 H88 119.4
C83 C88 H88 119.4
C94 C89 C90 118.8(7)
C94 C89 Si4 122.1(6)
C90 C89 Si4 119.0(5)
C91 C90 C89 118.9(7)
C91 C90 C95 119.5(7)
C89 C90 C95 121.4(7)
C90 C91 C92 123.2(8)
C90 C91 H91 118.4
C92 C91 H91 118.4
C93 C92 C91 116.8(8)
C93 C92 C98 119.4(8)
C91 C92 C98 123.8(8)
C92 C93 C94 123.4(8)
C92 C93 H93 118.3
C94 C93 H93 118.3
C93 C94 C89 118.8(7)
C93 C94 C101 119.1(7)
C89 C94 C101 122.1(7)
C90 C95 C96 110.3(8)
C90 C95 C97 112.8(8)
C96 C95 C97 109.6(8)
C90 C95 H95 108.0
C96 C95 H95 108.0
C97 C95 H95 108.0
C95 C96 H96A 109.5
C95 C96 H96B 109.5
H96A C96 H96B 109.5
C95 C96 H96C 109.5
H96A C96 H96C 109.5
H96B C96 H96C 109.5
C95 C97 H97A 109.5
C95 C97 H97B 109.5
H97A C97 H97B 109.5
C95 C97 H97C 109.5
H97A C97 H97C 109.5
H97B C97 H97C 109.5
C99 C98 C100 112.1(10)
C99 C98 C92 110.9(11)
C100 C98 C92 111.6(10)
C99 C98 H98 107.3
C100 C98 H98 107.3
C92 C98 H98 107.4
C98 C99 H99A 109.4
C98 C99 H99B 109.5
H99A C99 H99B 109.5
C98 C99 H99C 109.5
H99A C99 H99C 109.5
H99B C99 H99C 109.5
C98 C100 H10A 109.4
C98 C100 H10B 109.5
H10A C100 H10B 109.5
C98 C100 H10C 109.5
H10A C100 H10C 109.5
H10B C100 H10C 109.5
C94 C101 C103 111.6(6)
C94 C101 C102 111.6(6)
C103 C101 C102 109.0(6)
C94 C101 H101 108.2
C103 C101 H101 108.2
C102 C101 H101 108.2
C101 C102 H10D 109.5
C101 C102 H10E 109.5
H10D C102 H10E 109.5
C101 C102 H10F 109.5
H10D C102 H10F 109.5
H10E C102 H10F 109.5
C101 C103 H10G 109.5
C101 C103 H10H 109.5
H10G C103 H10H 109.5
C101 C103 H10I 109.5
H10G C103 H10I 109.5
H10H C103 H10I 109.5
C109 C104 C105 117.8(7)
C109 C104 Si5 120.3(5)
C105 C104 Si5 121.8(5)
C106 C105 C104 119.3(6)
C106 C105 C110 117.7(6)
C104 C105 C110 122.9(7)
C105 C106 C107 123.5(7)
C105 C106 H106 118.3
C107 C106 H106 118.3
C108 C107 C106 115.8(7)
C108 C107 C113 122.4(7)
C106 C107 C113 121.8(7)
C107 C108 C109 124.1(7)
C107 C108 H108 117.9
C109 C108 H108 117.9
C108 C109 C104 119.3(7)
C108 C109 C116 118.1(6)
C104 C109 C116 122.6(7)
C112 C110 C105 110.7(6)
C112 C110 C111 112.3(6)
C105 C110 C111 111.9(6)
C112 C110 H110 107.2
C105 C110 H110 107.2
C111 C110 H110 107.2
C110 C111 H11A 109.5
C110 C111 H11B 109.5
H11A C111 H11B 109.5
C110 C111 H11C 109.5
H11A C111 H11C 109.5
H11B C111 H11C 109.5
C110 C112 H11D 109.5
C110 C112 H11E 109.5
H11D C112 H11E 109.5
C110 C112 H11F 109.5
H11D C112 H11F 109.5
H11E C112 H11F 109.5
C115 C113 C114 110.7(7)
C115 C113 C107 110.6(7)
C114 C113 C107 111.6(7)
C115 C113 H113 108.0
C114 C113 H113 108.0
C107 C113 H113 108.0
C113 C114 H11G 109.5
C113 C114 H11H 109.5
H11G C114 H11H 109.5
C113 C114 H11I 109.5
H11G C114 H11I 109.5
H11H C114 H11I 109.5
C113 C115 H11J 109.5
C113 C115 H11K 109.5
H11J C115 H11K 109.5
C113 C115 H11L 109.5
H11J C115 H11L 109.5
H11K C115 H11L 109.5
C117 C116 C109 110.3(7)
C117 C116 C118 110.0(6)
C109 C116 C118 112.2(6)
C117 C116 H116 108.1
C109 C116 H116 108.1
C118 C116 H116 108.1
C116 C117 H11M 109.5
C116 C117 H11N 109.5
H11M C117 H11N 109.5
C116 C117 H11O 109.5
H11M C117 H11O 109.5
H11N C117 H11O 109.5
C116 C118 H11P 109.5
C116 C118 H11Q 109.5
H11P C118 H11Q 109.5
C116 C118 H11R 109.5
H11P C118 H11R 109.5
H11Q C118 H11R 109.5
C120 C119 C124 117.5(6)
C120 C119 Si6 117.6(5)
C124 C119 Si6 124.9(5)
C119 C120 C121 120.4(7)
C119 C120 C125 124.6(6)
C121 C120 C125 115.0(7)
C122 C121 C120 121.7(8)
C122 C121 H121 119.2
C120 C121 H121 119.2
C123 C122 C121 118.1(7)
C123 C122 C1B8 113.2(16)
C121 C122 C1B8 128.7(16)
C123 C122 C1A8 128.7(11)
C121 C122 C1A8 113.0(11)
C122 C123 C124 122.7(7)
C122 C123 H123 118.7
C124 C123 H123 118.7
C123 C124 C119 119.6(7)
C123 C124 C131 118.0(7)
C119 C124 C131 122.4(6)
C127 C125 C126 109.9(6)
C127 C125 C120 113.3(6)
C126 C125 C120 111.9(6)
C127 C125 H125 107.1
C126 C125 H125 107.1
C120 C125 H125 107.1
C125 C126 H12A 109.5
C125 C126 H12B 109.5
H12A C126 H12B 109.5
C125 C126 H12C 109.5
H12A C126 H12C 109.5
H12B C126 H12C 109.5
C125 C127 H12D 109.5
C125 C127 H12E 109.5
H12D C127 H12E 109.5
C125 C127 H12F 109.5
H12D C127 H12F 109.5
H12E C127 H12F 109.5
C1A9 C1A8 C1A0 106.5(19)
C1A9 C1A8 C122 106.6(16)
C1A0 C1A8 C122 109.2(16)
C1A9 C1A8 H1A8 111.4
C1A0 C1A8 H1A8 111.5
C122 C1A8 H1A8 111.4
C1A8 C1A9 H1AG 109.4
C1A8 C1A9 H1AH 109.5
H1AG C1A9 H1AH 109.5
C1A8 C1A9 H1AI 109.5
H1AG C1A9 H1AI 109.5
H1AH C1A9 H1AI 109.5
C1A8 C1A0 H1AA 109.5
C1A8 C1A0 H1AB 109.5
H1AA C1A0 H1AB 109.5
C1A8 C1A0 H1AC 109.5
H1AA C1A0 H1AC 109.5
H1AB C1A0 H1AC 109.5
C1B9 C1B8 C1B0 108(3)
C1B9 C1B8 C122 112(2)
C1B0 C1B8 C122 108(2)
C1B9 C1B8 H1B8 109.7
C1B0 C1B8 H1B8 109.6
C122 C1B8 H1B8 109.6
C1B8 C1B9 H1BG 109.4
C1B8 C1B9 H1BH 109.5
H1BG C1B9 H1BH 109.5
C1B8 C1B9 H1BI 109.5
H1BG C1B9 H1BI 109.5
H1BH C1B9 H1BI 109.5
C1B8 C1B0 H1BA 109.5
C1B8 C1B0 H1BB 109.4
H1BA C1B0 H1BB 109.5
C1B8 C1B0 H1BC 109.5
H1BA C1B0 H1BC 109.5
H1BB C1B0 H1BC 109.5
C124 C131 C133 111.7(7)
C124 C131 C132 113.2(6)
C133 C131 C132 110.0(6)
C124 C131 H131 107.2
C133 C131 H131 107.2
C132 C131 H131 107.2
C131 C132 H13D 109.5
C131 C132 H13E 109.5
H13D C132 H13E 109.5
C131 C132 H13F 109.5
H13D C132 H13F 109.5
H13E C132 H13F 109.5
C131 C133 H13G 109.5
C131 C133 H13H 109.5
H13G C133 H13H 109.5
C131 C133 H13I 109.5
H13G C133 H13I 109.5
H13H C133 H13I 109.5
C139 C134 C135 117.0(7)
C139 C134 Si6 123.2(6)
C135 C134 Si6 119.8(5)
C136 C135 C134 121.1(7)
C136 C135 C140 114.3(7)
C134 C135 C140 124.6(6)
C137 C136 C135 122.5(8)
C137 C136 H136 118.7
C135 C136 H136 118.7
C136 C137 C138 116.7(8)
C136 C137 C143 122.9(8)
C138 C137 C143 120.4(8)
C137 C138 C139 124.1(8)
C137 C138 H138 117.9
C139 C138 H138 117.9
C138 C139 C134 118.4(7)
C138 C139 C146 118.2(7)
C134 C139 C146 123.3(7)
C135 C140 C141 113.8(6)
C135 C140 C142 111.5(6)
C141 C140 C142 110.2(6)
C135 C140 H140 107.0
C141 C140 H140 107.0
C142 C140 H140 107.0
C140 C141 H14A 109.5
C140 C141 H14B 109.5
H14A C141 H14B 109.5
C140 C141 H14C 109.5
H14A C141 H14C 109.5
H14B C141 H14C 109.5
C140 C142 H14D 109.5
C140 C142 H14E 109.5
H14D C142 H14E 109.5
C140 C142 H14F 109.5
H14D C142 H14F 109.5
H14E C142 H14F 109.5
C145 C143 C144 110.8(9)
C145 C143 C137 106.6(8)
C144 C143 C137 113.8(8)
C145 C143 H143 108.5
C144 C143 H143 108.5
C137 C143 H143 108.5
C143 C144 H14G 109.5
C143 C144 H14H 109.5
H14G C144 H14H 109.5
C143 C144 H14I 109.5
H14G C144 H14I 109.5
H14H C144 H14I 109.5
C143 C145 H14J 109.5
C143 C145 H14K 109.5
H14J C145 H14K 109.5
C143 C145 H14L 109.5
H14J C145 H14L 109.5
H14K C145 H14L 109.5
C139 C146 C147 116.4(7)
C139 C146 C148 112.7(7)
C147 C146 C148 107.0(6)
C139 C146 H146 106.7
C147 C146 H146 106.7
C148 C146 H146 106.7
C146 C147 H14M 109.5
C146 C147 H14N 109.5
H14M C147 H14N 109.5
C146 C147 H14O 109.5
H14M C147 H14O 109.5
H14N C147 H14O 109.5
C146 C148 H14P 109.5
C146 C148 H14Q 109.5
H14P C148 H14Q 109.5
C146 C148 H14R 109.5
H14P C148 H14R 109.5
H14Q C148 H14R 109.5

loop_
_geom_bond_atom_site_label_1
_geom_bond_atom_site_label_2
_geom_bond_distance
Si1 C1 1.876(7)
Si1 C15 1.893(8)
Si1 Si2 2.187(3)
Si2 C30 1.891(8)
Si2 Si3 2.423(3)
Si3 C45 1.911(7)
Si3 C60 1.928(7)
Si3 C2 1.922(7)
C1 C2 1.391(9)
C1 C3 1.483(10)
C2 C9 1.498(10)
C3 C8 1.360(10)
C3 C4 1.401(10)
C4 C5 1.359(11)
C4 H4 0.9500
C5 C6 1.396(11)
C5 H5 0.9500
C6 C7 1.388(12)
C6 H6 0.9500
C7 C8 1.402(11)
C7 H7 0.9500
C8 H8 0.9500
C9 C10 1.375(10)
C9 C14 1.391(9)
C10 C11 1.375(10)
C10 H10 0.9500
C11 C12 1.371(10)
C11 H11 0.9500
C12 C13 1.361(10)
C12 H12 0.9500
C13 C14 1.380(10)
C13 H13 0.9500
C14 H14 0.9500
C15 C16 1.412(9)
C15 C20 1.397(9)
C16 C17 1.378(10)
C16 C21 1.540(9)
C17 C18 1.398(10)
C17 H17 0.9500
C18 C19 1.371(10)
C18 C24 1.563(12)
C19 C20 1.379(10)
C19 H19 0.9500
C20 C27 1.517(10)
C21 C22 1.519(10)
C21 C23 1.510(10)
C21 H21 1.0000
C22 H22A 0.9800
C22 H22B 0.9800
C22 H22C 0.9800
C23 H23A 0.9800
C23 H23B 0.9800
C23 H23C 0.9800
C24 C25 1.519(15)
C24 C26 1.508(14)
C24 H24 1.0000
C25 H25A 0.9800
C25 H25B 0.9800
C25 H25C 0.9800
C26 H26A 0.9800
C26 H26B 0.9800
C26 H26C 0.9800
C27 C28 1.518(11)
C27 C29 1.540(10)
C27 H27 1.0000
C28 H28A 0.9800
C28 H28B 0.9800
C28 H28C 0.9800
C29 H29A 0.9800
C29 H29B 0.9800
C29 H29C 0.9800
C30 C35 1.412(9)
C30 C31 1.443(9)
C31 C32 1.367(10)
C31 C36 1.540(10)
C32 C33 1.391(10)
C32 H32 0.9500
C33 C34 1.404(9)
C33 C39 1.525(10)
C34 C35 1.377(10)
C34 H34 0.9500
C35 C42 1.524(9)
C36 C37 1.510(10)
C36 C38 1.522(10)
C36 H36 1.0000
C37 H37A 0.9800
C37 H37B 0.9800
C37 H37C 0.9800
C38 H38A 0.9800
C38 H38B 0.9800
C38 H38C 0.9800
C39 C40 1.522(11)
C39 C41 1.517(11)
C39 H39 1.0000
C40 H40A 0.9800
C40 H40B 0.9800
C40 H40C 0.9800
C41 H41A 0.9800
C41 H41B 0.9800
C41 H41C 0.9800
C42 C43 1.537(10)
C42 C44 1.502(10)
C42 H42 1.0000
C43 H43A 0.9800
C43 H43B 0.9800
C43 H43C 0.9800
C44 H44A 0.9800
C44 H44B 0.9800
C44 H44C 0.9800
C45 C50 1.396(10)
C45 C46 1.424(9)
C46 C47 1.416(10)
C46 C51 1.509(10)
C47 C48 1.349(11)
C47 H47 0.9500
C48 C49 1.376(11)
C48 C54A 1.474(18)
C48 C54B 1.70(4)
C49 C50 1.411(9)
C49 H49 0.9500
C50 C57 1.534(10)
C51 C53 1.522(10)
C51 C52 1.530(10)
C51 H51 1.0000
C52 H52A 0.9800
C52 H52B 0.9800
C52 H52C 0.9800
C53 H53A 0.9800
C53 H53B 0.9800
C53 H53C 0.9800
C54A C55A 1.472(14)
C54A C56A 1.486(14)
C54A H54A 1.0000
C55A H55A 0.9800
C55A H55B 0.9800
C55A H55C 0.9800
C56A H56A 0.9800
C56A H56B 0.9800
C56A H56C 0.9800
C54B C55B 1.482(16)
C54B C56B 1.485(16)
C54B H54B 1.0000
C55B H55D 0.9800
C55B H55E 0.9800
C55B H55F 0.9800
C56B H56D 0.9800
C56B H56E 0.9800
C56B H56F 0.9800
C57 C59 1.521(10)
C57 C58 1.541(10)
C57 H57 1.0000
C58 H58A 0.9800
C58 H58B 0.9800
C58 H58C 0.9800
C59 H59A 0.9800
C59 H59B 0.9800
C59 H59C 0.9800
C60 C61 1.417(10)
C60 C65 1.425(9)
C61 C62 1.404(9)
C61 C66 1.528(9)
C62 C63 1.389(10)
C62 H62 0.9500
C63 C64 1.393(11)
C63 C69 1.532(10)
C64 C65 1.398(10)
C64 H64 0.9500
C65 C72 1.512(10)
C66 C67 1.544(10)
C66 C68 1.518(10)
C66 H66 1.0000
C67 H67A 0.9800
C67 H67B 0.9800
C67 H67C 0.9800
C68 H68A 0.9800
C68 H68B 0.9800
C68 H68C 0.9800
C69 C70 1.541(13)
C69 C71 1.588(13)
C69 H69 1.0000
C70 H70A 0.9800
C70 H70B 0.9800
C70 H70C 0.9800
C71 H71A 0.9800
C71 H71B 0.9800
C71 H71C 0.9800
C72 C74 1.498(11)
C72 C73 1.521(10)
C72 H72 1.0000
C73 H73A 0.9800
C73 H73B 0.9800
C73 H73C 0.9800
C74 H74A 0.9800
C74 H74B 0.9800
C74 H74C 0.9800
Si4 C75 1.855(8)
Si4 C89 1.892(8)
Si4 Si5 2.186(3)
Si5 C104 1.897(8)
Si5 Si6 2.405(3)
Si6 C119 1.905(7)
Si6 C134 1.907(7)
Si6 C76 1.948(7)
C75 C76 1.364(10)
C75 C77 1.519(11)
C76 C83 1.515(10)
C77 C82 1.377(11)
C77 C78 1.392(11)
C78 C79 1.335(12)
C78 H78 0.9500
C79 C80 1.403(15)
C79 H79 0.9500
C80 C81 1.410(15)
C80 H80 0.9500
C81 C82 1.421(13)
C81 H81 0.9500
C82 H82 0.9500
C83 C88 1.387(10)
C83 C84 1.392(10)
C84 C85 1.367(11)
C84 H84 0.9500
C85 C86 1.320(11)
C85 H85 0.9500
C86 C87 1.373(12)
C86 H86 0.9500
C87 C88 1.381(11)
C87 H87 0.9500
C88 H88 0.9500
C89 C94 1.412(9)
C89 C90 1.436(10)
C90 C91 1.383(10)
C90 C95 1.501(10)
C91 C92 1.389(10)
C91 H91 0.9500
C92 C93 1.396(10)
C92 C98 1.521(12)
C93 C94 1.390(10)
C93 H93 0.9500
C94 C101 1.500(9)
C95 C96 1.509(12)
C95 C97 1.543(12)
C95 H95 1.0000
C96 H96A 0.9800
C96 H96B 0.9800
C96 H96C 0.9800
C97 H97A 0.9800
C97 H97B 0.9800
C97 H97C 0.9800
C98 C99 1.443(16)
C98 C100 1.485(15)
C98 H98 1.0000
C99 H99A 0.9800
C99 H99B 0.9800
C99 H99C 0.9800
C100 H10A 0.9800
C100 H10B 0.9800
C100 H10C 0.9800
C101 C103 1.512(9)
C101 C102 1.545(10)
C101 H101 1.0000
C102 H10D 0.9800
C102 H10E 0.9800
C102 H10F 0.9800
C103 H10G 0.9800
C103 H10H 0.9800
C103 H10I 0.9800
C104 C109 1.414(9)
C104 C105 1.421(9)
C105 C106 1.379(10)
C105 C110 1.528(9)
C106 C107 1.404(9)
C106 H106 0.9500
C107 C108 1.363(9)
C107 C113 1.510(10)
C108 C109 1.392(10)
C108 H108 0.9500
C109 C116 1.521(10)
C110 C112 1.522(10)
C110 C111 1.525(10)
C110 H110 1.0000
C111 H11A 0.9800
C111 H11B 0.9800
C111 H11C 0.9800
C112 H11D 0.9800
C112 H11E 0.9800
C112 H11F 0.9800
C113 C115 1.533(11)
C113 C114 1.534(11)
C113 H113 1.0000
C114 H11G 0.9800
C114 H11H 0.9800
C114 H11I 0.9800
C115 H11J 0.9800
C115 H11K 0.9800
C115 H11L 0.9800
C116 C117 1.524(10)
C116 C118 1.533(10)
C116 H116 1.0000
C117 H11M 0.9800
C117 H11N 0.9800
C117 H11O 0.9800
C118 H11P 0.9800
C118 H11Q 0.9800
C118 H11R 0.9800
C119 C120 1.414(9)
C119 C124 1.421(9)
C120 C121 1.384(10)
C120 C125 1.523(9)
C121 C122 1.391(10)
C121 H121 0.9500
C122 C123 1.368(10)
C122 C1B8 1.52(3)
C122 C1A8 1.60(2)
C123 C124 1.389(10)
C123 H123 0.9500
C124 C131 1.525(10)
C125 C127 1.521(10)
C125 C126 1.523(10)
C125 H125 1.0000
C126 H12A 0.9800
C126 H12B 0.9800
C126 H12C 0.9800
C127 H12D 0.9800
C127 H12E 0.9800
C127 H12F 0.9800
C1A8 C1A9 1.506(15)
C1A8 C1A0 1.515(15)
C1A8 H1A8 1.0000
C1A9 H1AG 0.9800
C1A9 H1AH 0.9800
C1A9 H1AI 0.9800
C1A0 H1AA 0.9800
C1A0 H1AB 0.9800
C1A0 H1AC 0.9800
C1B8 C1B9 1.505(16)
C1B8 C1B0 1.509(16)
C1B8 H1B8 1.0000
C1B9 H1BG 0.9800
C1B9 H1BH 0.9800
C1B9 H1BI 0.9800
C1B0 H1BA 0.9800
C1B0 H1BB 0.9800
C1B0 H1BC 0.9800
C131 C133 1.524(10)
C131 C132 1.541(10)
C131 H131 1.0000
C132 H13D 0.9800
C132 H13E 0.9800
C132 H13F 0.9800
C133 H13G 0.9800
C133 H13H 0.9800
C133 H13I 0.9800
C134 C139 1.414(9)
C134 C135 1.413(10)
C135 C136 1.400(10)
C135 C140 1.536(9)
C136 C137 1.366(10)
C136 H136 0.9500
C137 C138 1.368(11)
C137 C143 1.546(11)
C138 C139 1.422(10)
C138 H138 0.9500
C139 C146 1.514(10)
C140 C141 1.523(10)
C140 C142 1.544(10)
C140 H140 1.0000
C141 H14A 0.9800
C141 H14B 0.9800
C141 H14C 0.9800
C142 H14D 0.9800
C142 H14E 0.9800
C142 H14F 0.9800
C143 C145 1.515(13)
C143 C144 1.505(13)
C143 H143 1.0000
C144 H14G 0.9800
C144 H14H 0.9800
C144 H14I 0.9800
C145 H14J 0.9800
C145 H14K 0.9800
C145 H14L 0.9800
C146 C147 1.526(9)
C146 C148 1.529(10)
C146 H146 1.0000
C147 H14M 0.9800
C147 H14N 0.9800
C147 H14O 0.9800
C148 H14P 0.9800
C148 H14Q 0.9800
C148 H14R 0.9800
